data_4084965
loop_
_publ_author_name
'Nagaoka, Masahiro'
'Shima, Takanori'
'Takao, Toshiro'
'Suzuki, Hiroharu'

_publ_section_title
;
 Trinuclear \m3-Silyl Complexes of Ruthenium and Group 9 Metals Having
 3c-2e Interactions and Transformation of a \m3-Silyl Complex of Ru2Ir
 into \m-Silyl and \m3-Silylene Complexes
;
_journal_issue 24
_journal_name_full Organometallics
_journal_page_first 7232
_journal_paper_doi 10.1021/om5010308
_journal_volume 33
_journal_year 2014
_chemical_formula_sum 'C37 H53 Ir O Ru2 Si'
_chemical_formula_weight 936.22
_chemical_name_systematic
;
 ?
;
_space_group_IT_number 2
_symmetry_cell_setting triclinic
_symmetry_space_group_name_Hall '-P 1'
_symmetry_space_group_name_H-M 'P -1'
_atom_sites_solution_hydrogens refall
_atom_sites_solution_primary direct
_atom_sites_solution_secondary difmap
_audit_creation_method SHELXL-97
_cell_angle_alpha 109.2980(12)
_cell_angle_beta 98.0550(10)
_cell_angle_gamma 104.2640(12)
_cell_formula_units_Z 4
_cell_length_a 11.2222(4)
_cell_length_b 18.4540(7)
_cell_length_c 19.4333(6)
_cell_measurement_reflns_used 53783
_cell_measurement_temperature 123(2)
_cell_measurement_theta_max 27.48
_cell_measurement_theta_min 3.00
_cell_volume 3571.7(2)
_computing_cell_refinement PROCESS-AUTO
_computing_data_collection 'PROCESS-AUTO (Rigaku, 1998)'
_computing_data_reduction 'SHELXS-97 (Sheldrick, 1990)'
_computing_molecular_graphics 'ORTEX (P.McArdle, 1995)'
_computing_publication_material SHELXL-97
_computing_structure_refinement 'SHELXL-97 (Sheldrick, 1997)'
_computing_structure_solution SHELXS-97
_diffrn_ambient_temperature 123(2)
_diffrn_detector_area_resol_mean 10
_diffrn_measured_fraction_theta_full 0.994
_diffrn_measured_fraction_theta_max 0.994
_diffrn_measurement_device_type 'Rigaku R-AXIS RAPID Imaging Plate'
_diffrn_measurement_method \w
_diffrn_radiation_monochromator graphite
_diffrn_radiation_source 'Rigaku Rotating Anode Ultrax18'
_diffrn_radiation_type MoK\a
_diffrn_radiation_wavelength 0.71069
_diffrn_reflns_av_R_equivalents 0.0676
_diffrn_reflns_av_sigmaI/netI 0.0691
_diffrn_reflns_limit_h_max 14
_diffrn_reflns_limit_h_min -14
_diffrn_reflns_limit_k_max 23
_diffrn_reflns_limit_k_min -23
_diffrn_reflns_limit_l_max 25
_diffrn_reflns_limit_l_min -25
_diffrn_reflns_number 53743
_diffrn_reflns_theta_full 27.48
_diffrn_reflns_theta_max 27.48
_diffrn_reflns_theta_min 3.00
_exptl_absorpt_coefficient_mu 4.612
_exptl_absorpt_correction_T_max 0.9277
_exptl_absorpt_correction_T_min 0.6503
_exptl_absorpt_correction_type numerical
_exptl_absorpt_process_details
;
Higashi, T. (1995). Program for Absorption Correction.
Rigaku Corporation, Tokyo, Japan.
;
_exptl_crystal_colour Red
_exptl_crystal_density_diffrn 1.741
_exptl_crystal_density_meas ?
_exptl_crystal_density_method 'not measured'
_exptl_crystal_description needle
_exptl_crystal_F_000 1848
_exptl_crystal_size_max 0.190
_exptl_crystal_size_mid 0.050
_exptl_crystal_size_min 0.018
_refine_diff_density_max 3.178
_refine_diff_density_min -1.838
_refine_diff_density_rms 0.220
_refine_ls_extinction_method none
_refine_ls_goodness_of_fit_ref 1.046
_refine_ls_hydrogen_treatment constr
_refine_ls_matrix_type full
_refine_ls_number_parameters 711
_refine_ls_number_reflns 16292
_refine_ls_number_restraints 0
_refine_ls_restrained_S_all 1.046
_refine_ls_R_factor_all 0.0798
_refine_ls_R_factor_gt 0.0525
_refine_ls_shift/su_max 0.001
_refine_ls_shift/su_mean 0.000
_refine_ls_structure_factor_coef Fsqd
_refine_ls_weighting_details 'calc w=1/[\s^2^(Fo^2^)+(0.0597P)^2^+25.8232P] where P=(Fo^2^+2Fc^2^)/3'
_refine_ls_weighting_scheme calc
_refine_ls_wR_factor_gt 0.1254
_refine_ls_wR_factor_ref 0.1433
_reflns_number_gt 11945
_reflns_number_total 16292
_reflns_threshold_expression >2sigma(I)
_cod_data_source_file om5010308_si_002.cif
_cod_data_source_block 10
_cod_depositor_comments
;
The following automatic conversions were performed:

'_symmetry_cell_setting' value 'Triclinic' changed to 'triclinic'
according to
/home/saulius/struct/COD-crude-data--automatic-downloads/rss-feeds/ACS/lib/dictionaries/cif_core.dic
dictionary named 'cif_core.dic' version 2.4.2 from
2011-04-26.

'_exptl_absorpt_correction_type' value 'Numerical'
changed to 'numerical' according to
/home/saulius/struct/COD-crude-data--automatic-downloads/rss-feeds/ACS/lib/dictionaries/cif_core.dic
dictionary named 'cif_core.dic' version 2.4.2 from 2011-04-26.

Automatic conversion script
Id: cif_fix_values 2935 2014-11-11 08:27:57Z andrius 

The following automatic conversions were performed:

'_exptl_crystal_density_meas' value 'not measured' was changed to '?'
- the value is perceived as not measured.

Automatic conversion script
Id: cif_fix_values 3008 2015-01-20 13:52:24Z robertas 

 Adding full bibliography for 4084962--4084965.cif.
;
_cod_original_sg_symbol_H-M P-1
_cod_database_code 4084965

loop_
_symmetry_equiv_pos_as_xyz
'x, y, z'
'-x, -y, -z'

loop_
_atom_site_label
_atom_site_type_symbol
_atom_site_fract_x
_atom_site_fract_y
_atom_site_fract_z
_atom_site_U_iso_or_equiv
_atom_site_adp_type
_atom_site_occupancy
_atom_site_symmetry_multiplicity
_atom_site_calc_flag
_atom_site_refinement_flags
_atom_site_disorder_assembly
_atom_site_disorder_group
Ru1 Ru 0.09501(6) 0.68980(4) 0.20149(4) 0.02776(17) Uani 1 1 d . . .
Ir1 Ir 0.21970(4) 0.82564(2) 0.34941(2) 0.02555(14) Uani 0.510(2) 1 d P A 1
Ru2 Ru 0.00039(4) 0.70664(3) 0.33896(2) 0.02620(11) Uani 0.510(2) 1 d P A 1
Ru2A Ru 0.21970(4) 0.82564(2) 0.34941(2) 0.02555(14) Uani 0.49 1 d P A 2
Ir1A Ir 0.00039(4) 0.70664(3) 0.33896(2) 0.02620(11) Uani 0.49 1 d P A 2
Ru3 Ru -0.58126(6) 0.33896(4) 0.29975(3) 0.02337(16) Uani 1 1 d . . .
Ir2 Ir -0.72814(3) 0.18466(2) 0.17056(2) 0.02707(13) Uani 0.668(2) 1 d P B 1
Ru4 Ru -0.46303(4) 0.22843(3) 0.20337(2) 0.01871(11) Uani 0.668(2) 1 d P B 1
Ru4A Ru -0.72814(3) 0.18466(2) 0.17056(2) 0.02707(13) Uani 0.33 1 d P B 2
Ir2A Ir -0.46303(4) 0.22843(3) 0.20337(2) 0.01871(11) Uani 0.33 1 d P B 2
Si1 Si 0.0194(2) 0.79308(15) 0.27634(13) 0.0313(5) Uani 1 1 d . A .
C1 C -0.0855(8) 0.8533(5) 0.2611(5) 0.0321(18) Uani 1 1 d . . .
C2 C -0.0910(10) 0.9217(6) 0.3178(6) 0.044(2) Uani 1 1 d . A .
H2A H -0.0362 0.9408 0.3663 0.08(4) Uiso 1 1 calc R . .
C3 C -0.1746(13) 0.9622(7) 0.3048(6) 0.059(3) Uani 1 1 d . . .
H3A H -0.1766 1.0079 0.3450 0.089 Uiso 1 1 calc R A .
C4 C -0.2517(11) 0.9397(8) 0.2385(7) 0.057(3) Uani 1 1 d . A .
H4A H -0.3058 0.9701 0.2306 0.09(5) Uiso 1 1 calc R . .
C5 C -0.2527(11) 0.8699(8) 0.1793(6) 0.057(3) Uani 1 1 d . . .
H5A H -0.3100 0.8516 0.1318 0.07(4) Uiso 1 1 calc R A .
C6 C -0.1699(10) 0.8279(7) 0.1906(6) 0.048(2) Uani 1 1 d . A .
H6A H -0.1701 0.7815 0.1504 0.03(2) Uiso 1 1 calc R . .
C7 C 0.1866(8) 0.7210(6) 0.3680(5) 0.036(2) Uani 1 1 d . . .
O1 O 0.2509(6) 0.6884(4) 0.3924(4) 0.0462(17) Uani 1 1 d . A .
C8 C 0.0718(9) 0.6348(6) 0.0817(5) 0.038(2) Uani 1 1 d . A .
C9 C 0.2038(9) 0.6709(6) 0.1171(5) 0.038(2) Uani 1 1 d . A .
C10 C 0.2345(8) 0.6291(6) 0.1648(5) 0.037(2) Uani 1 1 d . A .
C11 C 0.1220(9) 0.5707(5) 0.1602(5) 0.0341(19) Uani 1 1 d . A .
C12 C 0.0188(9) 0.5740(6) 0.1083(5) 0.0350(19) Uani 1 1 d . A .
C13 C -0.0001(11) 0.6551(7) 0.0228(5) 0.051(3) Uani 1 1 d . . .
H13A H -0.0874 0.6483 0.0278 0.05(3) Uiso 1 1 calc R A .
H13B H -0.0005 0.6189 -0.0273 0.03(2) Uiso 1 1 calc R . .
H13C H 0.0410 0.7112 0.0295 0.08(4) Uiso 1 1 calc R . .
C14 C 0.2985(12) 0.7327(8) 0.1008(7) 0.060(3) Uani 1 1 d . . .
H14A H 0.3658 0.7666 0.1465 0.06(4) Uiso 1 1 calc R A .
H14B H 0.2560 0.7667 0.0843 0.10(5) Uiso 1 1 calc R . .
H14C H 0.3354 0.7051 0.0611 0.149 Uiso 1 1 calc R . .
C15 C 0.3620(9) 0.6452(8) 0.2120(6) 0.054(3) Uani 1 1 d . . .
H15A H 0.4200 0.6954 0.2135 0.080 Uiso 1 1 calc R A .
H15B H 0.3945 0.6002 0.1905 0.03(2) Uiso 1 1 calc R . .
H15C H 0.3554 0.6507 0.2631 0.038 Uiso 1 1 calc R . .
C16 C 0.1121(9) 0.5129(6) 0.2007(5) 0.041(2) Uani 1 1 d . . .
H16A H 0.0238 0.4922 0.2026 0.06(4) Uiso 1 1 calc R A .
H16B H 0.1656 0.5413 0.2520 0.04(3) Uiso 1 1 calc R . .
H16C H 0.1404 0.4676 0.1738 0.07(4) Uiso 1 1 calc R . .
C17 C -0.1135(9) 0.5178(6) 0.0806(5) 0.042(2) Uani 1 1 d . . .
H17A H -0.1314 0.4908 0.1155 0.08(4) Uiso 1 1 calc R A .
H17B H -0.1234 0.4772 0.0308 0.121 Uiso 1 1 calc R . .
H17C H -0.1727 0.5484 0.0774 0.07(4) Uiso 1 1 calc R . .
C18 C -0.2036(8) 0.6810(6) 0.3464(5) 0.0336(19) Uani 1 1 d . . .
C19 C -0.1264(9) 0.7391(6) 0.4167(5) 0.038(2) Uani 1 1 d . A .
C20 C -0.0430(8) 0.7032(6) 0.4464(5) 0.035(2) Uani 1 1 d . . .
C21 C -0.0711(8) 0.6218(6) 0.3947(5) 0.035(2) Uani 1 1 d . A .
C22 C -0.1677(8) 0.6086(5) 0.3318(5) 0.0317(18) Uani 1 1 d . A .
C23 C -0.3115(9) 0.6896(7) 0.2980(6) 0.046(3) Uani 1 1 d . A .
H23A H -0.3242 0.6537 0.2456 0.05(3) Uiso 1 1 calc R . .
H23B H -0.2920 0.7457 0.3017 0.06(4) Uiso 1 1 calc R . .
H23C H -0.3888 0.6748 0.3150 0.07(4) Uiso 1 1 calc R . .
C24 C -0.1405(11) 0.8208(7) 0.4553(7) 0.054(3) Uani 1 1 d . . .
H24A H -0.0615 0.8565 0.4925 0.08(4) Uiso 1 1 calc R A .
H24B H -0.2099 0.8150 0.4806 0.121 Uiso 1 1 calc R . .
H24C H -0.1594 0.8440 0.4181 0.05(3) Uiso 1 1 calc R . .
C25 C 0.0490(11) 0.7386(8) 0.5207(6) 0.056(3) Uani 1 1 d . A .
H25A H 0.0786 0.7976 0.5373 0.08(4) Uiso 1 1 calc R . .
H25B H 0.1214 0.7180 0.5164 0.04(3) Uiso 1 1 calc R . .
H25C H 0.0078 0.7234 0.5573 0.054 Uiso 1 1 calc R . .
C26 C -0.0069(10) 0.5631(6) 0.4075(7) 0.051(3) Uani 1 1 d . . .
H26A H 0.0852 0.5888 0.4224 0.07(4) Uiso 1 1 calc R A .
H26B H -0.0293 0.5151 0.3610 0.07(4) Uiso 1 1 calc R . .
H26C H -0.0347 0.5470 0.4473 0.06(4) Uiso 1 1 calc R . .
C27 C -0.2302(9) 0.5312(6) 0.2660(6) 0.045(2) Uani 1 1 d . . .
H27A H -0.2725 0.5420 0.2245 0.04(3) Uiso 1 1 calc R A .
H27B H -0.2930 0.4949 0.2800 0.05(3) Uiso 1 1 calc R . .
H27C H -0.1664 0.5058 0.2502 0.079 Uiso 1 1 calc R . .
C28 C 0.3003(9) 0.9611(5) 0.3867(5) 0.038(2) Uani 1 1 d . . .
C29 C 0.3890(10) 0.9247(6) 0.3575(6) 0.052(3) Uani 1 1 d . A .
C30 C 0.4246(8) 0.8844(6) 0.4075(7) 0.052(3) Uani 1 1 d . . .
C31 C 0.3579(10) 0.8972(6) 0.4625(6) 0.050(3) Uani 1 1 d . A .
C32 C 0.2806(10) 0.9426(5) 0.4504(5) 0.044(2) Uani 1 1 d . A .
C33 C 0.2491(12) 1.0199(7) 0.3614(7) 0.057(3) Uani 1 1 d . A .
C34 C 0.4368(14) 0.9331(8) 0.2910(8) 0.083(5) Uani 1 1 d . . .
C35 C 0.5214(11) 0.8399(7) 0.4023(10) 0.086(5) Uani 1 1 d . A .
C36 C 0.3689(13) 0.8704(8) 0.5291(7) 0.073(4) Uani 1 1 d . . .
C37 C 0.1971(11) 0.9753(7) 0.5027(6) 0.057(3) Uani 1 1 d . . .
Si2 Si -0.5876(2) 0.29845(13) 0.16873(12) 0.0253(5) Uani 1 1 d . B .
C38 C -0.5923(8) 0.3443(6) 0.0954(5) 0.0329(19) Uani 1 1 d . . .
C39 C -0.5730(10) 0.3054(7) 0.0244(5) 0.048(3) Uani 1 1 d . B .
H39A H -0.5543 0.2559 0.0139 0.04(3) Uiso 1 1 calc R . .
C40 C -0.5806(10) 0.3370(8) -0.0299(6) 0.053(3) Uani 1 1 d . . .
H40A H -0.5647 0.3097 -0.0768 0.05(3) Uiso 1 1 calc R B .
C41 C -0.6104(10) 0.4071(7) -0.0184(6) 0.050(3) Uani 1 1 d . B .
H41A H -0.6159 0.4281 -0.0569 0.04(3) Uiso 1 1 calc R . .
C42 C -0.6328(11) 0.4476(7) 0.0520(6) 0.052(3) Uani 1 1 d . . .
H42A H -0.6561 0.4955 0.0610 0.08(4) Uiso 1 1 calc R B .
C43 C -0.6201(10) 0.4162(6) 0.1078(5) 0.042(2) Uani 1 1 d . B .
H43A H -0.6308 0.4450 0.1559 0.06(3) Uiso 1 1 calc R . .
C44 C -0.5957(8) 0.1570(6) 0.2302(5) 0.036(2) Uani 1 1 d . . .
O2 O -0.5993(7) 0.1121(5) 0.2636(4) 0.0479(17) Uani 1 1 d . B .
C45 C -0.5540(8) 0.4567(5) 0.3873(5) 0.043(5) Uiso 0.543(17) 1 d PG B 1
C46 C -0.6773(7) 0.4045(5) 0.3776(5) 0.032(4) Uiso 0.543(17) 1 d PG B 1
C47 C -0.6632(8) 0.3373(5) 0.3948(5) 0.031(4) Uiso 0.543(17) 1 d PG B 1
C48 C -0.5312(8) 0.3481(5) 0.4152(5) 0.035(4) Uiso 0.543(17) 1 d PG B 1
C49 C -0.4637(8) 0.4218(5) 0.4105(5) 0.034(4) Uiso 0.543(17) 1 d PG B 1
C50 C -0.5241(13) 0.5355(8) 0.3750(8) 0.062(6) Uiso 0.543(17) 1 d PG B 1
C51 C -0.8015(11) 0.4179(8) 0.3532(8) 0.057(6) Uiso 0.543(17) 1 d PG B 1
C52 C -0.7699(12) 0.2669(8) 0.3920(8) 0.064(6) Uiso 0.543(17) 1 d PG B 1
C53 C -0.4729(13) 0.2910(8) 0.4378(8) 0.064(6) Uiso 0.543(17) 1 d PG B 1
C54 C -0.3210(11) 0.4571(8) 0.4274(8) 0.068(7) Uiso 0.543(17) 1 d PG B 1
C45A C -0.5897(9) 0.4502(6) 0.3834(5) 0.038(5) Uiso 0.457(17) 1 d PG B 2
C46A C -0.6867(9) 0.3824(6) 0.3826(6) 0.029(4) Uiso 0.457(17) 1 d PG B 2
C47A C -0.6260(9) 0.3309(6) 0.4050(6) 0.031(4) Uiso 0.457(17) 1 d PG B 2
C48A C -0.4915(9) 0.3669(6) 0.4196(6) 0.029(4) Uiso 0.457(17) 1 d PG B 2
C49A C -0.4690(8) 0.4406(6) 0.4063(5) 0.023(4) Uiso 0.457(17) 1 d PG B 2
C50A C -0.6111(15) 0.5201(9) 0.3634(9) 0.056(7) Uiso 0.457(17) 1 d PG B 2
C51A C -0.8293(13) 0.3676(10) 0.3617(9) 0.060(7) Uiso 0.457(17) 1 d PG B 2
C52A C -0.6928(15) 0.2518(9) 0.4120(10) 0.079(9) Uiso 0.457(17) 1 d PG B 2
C53A C -0.3901(15) 0.3328(10) 0.4449(9) 0.066(8) Uiso 0.457(17) 1 d PG B 2
C54A C -0.3396(12) 0.4986(9) 0.4149(9) 0.052(6) Uiso 0.457(17) 1 d PG B 2
C55 C -0.3663(7) 0.1778(5) 0.1130(4) 0.0255(16) Uani 1 1 d . . .
C56 C -0.3734(7) 0.1325(5) 0.1606(4) 0.0254(16) Uani 1 1 d . B .
C57 C -0.3012(7) 0.1870(5) 0.2355(4) 0.0260(16) Uani 1 1 d . . .
C58 C -0.2535(7) 0.2638(5) 0.2334(5) 0.0291(18) Uani 1 1 d . B .
C59 C -0.2905(7) 0.2593(5) 0.1575(5) 0.0271(17) Uani 1 1 d . B .
C60 C -0.4114(9) 0.1429(6) 0.0292(5) 0.037(2) Uani 1 1 d . B .
H60A H -0.4994 0.1077 0.0146 0.02(2) Uiso 1 1 calc R . .
H60B H -0.3579 0.1115 0.0073 0.034 Uiso 1 1 calc R . .
H60C H -0.4067 0.1868 0.0108 0.03(2) Uiso 1 1 calc R . .
C61 C -0.4369(9) 0.0428(5) 0.1354(5) 0.038(2) Uani 1 1 d . . .
H61A H -0.4715 0.0313 0.1756 0.02(2) Uiso 1 1 calc R B .
H61B H -0.3747 0.0143 0.1237 0.08(4) Uiso 1 1 calc R . .
H61C H -0.5057 0.0244 0.0904 0.07(4) Uiso 1 1 calc R . .
C62 C -0.2806(9) 0.1608(6) 0.3015(5) 0.039(2) Uani 1 1 d . B .
H62A H -0.3601 0.1233 0.3008 0.02(2) Uiso 1 1 calc R . .
H62B H -0.2532 0.2083 0.3486 0.08(4) Uiso 1 1 calc R . .
H62C H -0.2154 0.1338 0.2976 0.09(5) Uiso 1 1 calc R . .
C63 C -0.1656(8) 0.3383(6) 0.2972(5) 0.041(2) Uani 1 1 d . . .
H63A H -0.1904 0.3855 0.2968 0.05(3) Uiso 1 1 calc R B .
H63B H -0.0785 0.3459 0.2915 0.02(2) Uiso 1 1 calc R . .
H63C H -0.1706 0.3320 0.3450 0.05(3) Uiso 1 1 calc R . .
C64 C -0.2450(9) 0.3260(6) 0.1306(5) 0.041(2) Uani 1 1 d . . .
H64A H -0.2067 0.3773 0.1739 0.05(3) Uiso 1 1 calc R B .
H64B H -0.3168 0.3297 0.0983 0.076 Uiso 1 1 calc R . .
H64C H -0.1818 0.3148 0.1021 0.09(5) Uiso 1 1 calc R . .
C65 C -0.8854(7) 0.1450(4) 0.0654(4) 0.040(5) Uiso 0.604(15) 1 d PG B 1
C66 C -0.9365(8) 0.1562(5) 0.1296(4) 0.047(4) Uiso 0.604(15) 1 d PG B 1
C67 C -0.9178(8) 0.0979(5) 0.1591(4) 0.037(4) Uiso 0.604(15) 1 d PG B 1
C68 C -0.8551(7) 0.0506(4) 0.1131(4) 0.037(4) Uiso 0.604(15) 1 d PG B 1
C69 C -0.8351(7) 0.0798(4) 0.0552(4) 0.031(4) Uiso 0.604(15) 1 d PG B 1
C70 C -0.8847(12) 0.1939(7) 0.0166(6) 0.060(5) Uiso 0.604(15) 1 d PG B 1
C71 C -0.9997(12) 0.2190(7) 0.1610(7) 0.061(5) Uiso 0.604(15) 1 d PG B 1
C72 C -0.9575(12) 0.0878(8) 0.2274(7) 0.090(8) Uiso 0.604(15) 1 d PG B 1
C73 C -0.8164(12) -0.0184(7) 0.1239(6) 0.059(5) Uiso 0.604(15) 1 d PG B 1
C74 C -0.7715(11) 0.0471(7) -0.0063(6) 0.042(4) Uiso 0.604(15) 1 d PG B 1
C65A C -0.8650(11) 0.1406(7) 0.0583(6) 0.058(9) Uiso 0.396(15) 1 d PG B 2
C66A C -0.9267(10) 0.1750(6) 0.1139(6) 0.031(5) Uiso 0.396(15) 1 d PG B 2
C67A C -0.9392(10) 0.1289(7) 0.1600(6) 0.021(4) Uiso 0.396(15) 1 d PG B 2
C68A C -0.8851(10) 0.0660(7) 0.1328(6) 0.028(5) Uiso 0.396(15) 1 d PG B 2
C69A C -0.8392(11) 0.0733(7) 0.0699(7) 0.044(7) Uiso 0.396(15) 1 d PG B 2
C70A C -0.8324(17) 0.1705(10) -0.0026(9) 0.097(13) Uiso 0.396(15) 1 d PG B 2
C71A C -0.9714(14) 0.2478(9) 0.1226(10) 0.069(9) Uiso 0.396(15) 1 d PG B 2
C72A C -0.9993(15) 0.1440(9) 0.2262(8) 0.078(11) Uiso 0.396(15) 1 d PG B 2
C73A C -0.8776(15) 0.0025(9) 0.1651(10) 0.075(10) Uiso 0.396(15) 1 d PG B 2
C74A C -0.7745(17) 0.0189(9) 0.0236(11) 0.075(10) Uiso 0.396(15) 1 d PG B 2
H1 H 0.0325 0.7639 0.2066 0.03(2) Uiso 1 1 d G . .
H2 H -0.5857 0.3675 0.2368 0.02(2) Uiso 1 1 d G . .

loop_
_atom_site_aniso_label
_atom_site_aniso_U_11
_atom_site_aniso_U_22
_atom_site_aniso_U_33
_atom_site_aniso_U_23
_atom_site_aniso_U_13
_atom_site_aniso_U_12
Ru1 0.0282(3) 0.0315(4) 0.0254(3) 0.0078(3) 0.0105(3) 0.0142(3)
Ir1 0.0232(2) 0.0216(2) 0.0289(2) 0.00799(17) 0.00567(17) 0.00451(16)
Ru2 0.0261(2) 0.0250(2) 0.0268(2) 0.00801(17) 0.00739(17) 0.00884(17)
Ru2A 0.0232(2) 0.0216(2) 0.0289(2) 0.00799(17) 0.00567(17) 0.00451(16)
Ir1A 0.0261(2) 0.0250(2) 0.0268(2) 0.00801(17) 0.00739(17) 0.00884(17)
Ru3 0.0213(3) 0.0285(3) 0.0189(3) 0.0047(2) 0.0075(2) 0.0099(2)
Ir2 0.01962(19) 0.0315(2) 0.0248(2) 0.00530(16) 0.00577(14) 0.00614(15)
Ru4 0.0168(2) 0.0198(2) 0.0175(2) 0.00360(16) 0.00470(16) 0.00663(16)
Ru4A 0.01962(19) 0.0315(2) 0.0248(2) 0.00530(16) 0.00577(14) 0.00614(15)
Ir2A 0.0168(2) 0.0198(2) 0.0175(2) 0.00360(16) 0.00470(16) 0.00663(16)
Si1 0.0392(12) 0.0297(12) 0.0275(12) 0.0088(10) 0.0057(10) 0.0194(10)
C1 0.037(4) 0.034(5) 0.036(5) 0.020(4) 0.015(4) 0.017(4)
C2 0.063(6) 0.041(5) 0.042(6) 0.024(5) 0.019(5) 0.028(5)
C3 0.097(9) 0.059(7) 0.051(7) 0.027(6) 0.042(7) 0.052(7)
C4 0.068(7) 0.084(9) 0.060(7) 0.050(7) 0.036(6) 0.051(7)
C5 0.064(7) 0.075(8) 0.046(6) 0.024(6) 0.011(6) 0.043(6)
C6 0.058(6) 0.057(7) 0.038(5) 0.017(5) 0.016(5) 0.034(5)
C7 0.024(4) 0.037(5) 0.046(5) 0.016(4) 0.006(4) 0.008(4)
O1 0.034(3) 0.042(4) 0.066(5) 0.026(4) 0.001(3) 0.016(3)
C8 0.047(5) 0.049(6) 0.028(4) 0.013(4) 0.019(4) 0.029(5)
C9 0.036(5) 0.053(6) 0.034(5) 0.018(4) 0.020(4) 0.022(4)
C10 0.033(4) 0.050(6) 0.033(5) 0.009(4) 0.012(4) 0.026(4)
C11 0.043(5) 0.033(5) 0.033(5) 0.011(4) 0.013(4) 0.024(4)
C12 0.044(5) 0.040(5) 0.027(4) 0.009(4) 0.010(4) 0.026(4)
C13 0.067(7) 0.067(8) 0.029(5) 0.018(5) 0.015(5) 0.034(6)
C14 0.064(7) 0.077(8) 0.049(7) 0.031(6) 0.030(6) 0.019(7)
C15 0.041(5) 0.076(8) 0.042(6) 0.013(5) 0.012(5) 0.030(6)
C16 0.046(5) 0.045(6) 0.038(5) 0.014(4) 0.008(4) 0.026(5)
C17 0.048(5) 0.041(5) 0.029(5) -0.001(4) 0.002(4) 0.021(4)
C18 0.028(4) 0.040(5) 0.041(5) 0.022(4) 0.015(4) 0.012(4)
C19 0.038(5) 0.037(5) 0.042(5) 0.015(4) 0.022(4) 0.011(4)
C20 0.034(4) 0.042(5) 0.029(4) 0.016(4) 0.016(4) 0.001(4)
C21 0.027(4) 0.036(5) 0.045(5) 0.020(4) 0.006(4) 0.006(4)
C22 0.029(4) 0.037(5) 0.029(4) 0.011(4) 0.009(3) 0.013(4)
C23 0.031(5) 0.060(7) 0.065(7) 0.037(6) 0.012(5) 0.024(5)
C24 0.055(7) 0.052(7) 0.061(7) 0.017(6) 0.032(6) 0.022(6)
C25 0.051(6) 0.068(8) 0.040(6) 0.027(5) 0.007(5) -0.001(6)
C26 0.043(6) 0.036(5) 0.075(8) 0.024(6) 0.004(5) 0.013(4)
C27 0.034(5) 0.043(6) 0.049(6) 0.007(5) 0.016(4) 0.007(4)
C28 0.044(5) 0.019(4) 0.042(5) 0.006(4) 0.014(4) -0.001(4)
C29 0.050(6) 0.041(6) 0.059(7) 0.013(5) 0.027(5) 0.007(5)
C30 0.016(4) 0.028(5) 0.098(9) 0.017(5) -0.003(5) 0.000(4)
C31 0.049(6) 0.029(5) 0.057(7) 0.017(5) -0.002(5) -0.005(4)
C32 0.055(6) 0.020(4) 0.034(5) 0.003(4) 0.003(4) -0.011(4)
C33 0.065(7) 0.040(6) 0.077(8) 0.032(6) 0.020(6) 0.018(5)
C34 0.091(10) 0.051(7) 0.094(10) 0.003(7) 0.068(9) 0.007(7)
C35 0.042(6) 0.036(6) 0.156(15) 0.017(8) -0.005(8) 0.015(5)
C36 0.072(8) 0.058(7) 0.063(8) 0.034(6) -0.025(7) -0.017(6)
C37 0.065(7) 0.043(6) 0.048(6) 0.001(5) 0.024(6) 0.004(5)
Si2 0.0281(11) 0.0263(11) 0.0230(11) 0.0084(9) 0.0078(9) 0.0116(9)
C38 0.034(4) 0.039(5) 0.035(5) 0.018(4) 0.011(4) 0.020(4)
C39 0.060(6) 0.064(7) 0.035(5) 0.024(5) 0.020(5) 0.031(6)
C40 0.056(6) 0.087(9) 0.038(6) 0.037(6) 0.023(5) 0.037(6)
C41 0.052(6) 0.066(7) 0.046(6) 0.037(6) 0.016(5) 0.017(5)
C42 0.069(7) 0.041(6) 0.050(6) 0.023(5) 0.008(5) 0.024(5)
C43 0.053(6) 0.042(5) 0.031(5) 0.014(4) 0.008(4) 0.016(5)
C44 0.030(4) 0.046(5) 0.030(4) 0.014(4) 0.007(4) 0.013(4)
O2 0.047(4) 0.056(4) 0.055(4) 0.039(4) 0.017(3) 0.012(3)
C55 0.027(4) 0.031(4) 0.021(4) 0.004(3) 0.013(3) 0.020(3)
C56 0.029(4) 0.019(4) 0.022(4) -0.002(3) 0.003(3) 0.012(3)
C57 0.023(4) 0.025(4) 0.029(4) 0.006(3) 0.003(3) 0.013(3)
C58 0.017(3) 0.032(4) 0.029(4) -0.002(3) 0.003(3) 0.011(3)
C59 0.020(3) 0.024(4) 0.036(4) 0.007(3) 0.017(3) 0.005(3)
C60 0.049(5) 0.033(5) 0.030(5) 0.009(4) 0.016(4) 0.019(4)
C61 0.043(5) 0.022(4) 0.041(5) 0.005(4) 0.008(4) 0.009(4)
C62 0.040(5) 0.046(6) 0.035(5) 0.019(4) 0.003(4) 0.016(4)
C63 0.020(4) 0.045(6) 0.035(5) -0.006(4) -0.002(4) 0.007(4)
C64 0.041(5) 0.040(5) 0.041(5) 0.015(4) 0.022(4) 0.004(4)

loop_
_atom_type_symbol
_atom_type_description
_atom_type_scat_dispersion_real
_atom_type_scat_dispersion_imag
_atom_type_scat_source
C C 0.0033 0.0016 'International Tables Vol C Tables 4.2.6.8 and 6.1.1.4'
H H 0.0000 0.0000 'International Tables Vol C Tables 4.2.6.8 and 6.1.1.4'
O O 0.0106 0.0060 'International Tables Vol C Tables 4.2.6.8 and 6.1.1.4'
Si Si 0.0817 0.0704 'International Tables Vol C Tables 4.2.6.8 and 6.1.1.4'
Ru Ru -1.2594 0.8363 'International Tables Vol C Tables 4.2.6.8 and 6.1.1.4'
Ir Ir -1.4442 7.9887 'International Tables Vol C Tables 4.2.6.8 and 6.1.1.4'

loop_
_geom_angle_atom_site_label_1
_geom_angle_atom_site_label_2
_geom_angle_atom_site_label_3
_geom_angle
C8 Ru1 C12 38.4(4)
C8 Ru1 C9 38.6(3)
C12 Ru1 C9 65.0(4)
C8 Ru1 C11 64.1(3)
C12 Ru1 C11 39.0(3)
C9 Ru1 C11 64.3(4)
C8 Ru1 C10 63.9(3)
C12 Ru1 C10 64.3(3)
C9 Ru1 C10 38.6(4)
C11 Ru1 C10 37.5(4)
C8 Ru1 Si1 131.8(2)
C12 Ru1 Si1 138.5(2)
C9 Ru1 Si1 139.7(3)
C11 Ru1 Si1 156.0(2)
C10 Ru1 Si1 157.2(3)
C8 Ru1 Ru2 151.5(3)
C12 Ru1 Ru2 117.5(2)
C9 Ru1 Ru2 164.9(2)
C11 Ru1 Ru2 107.5(2)
C10 Ru1 Ru2 127.3(2)
Si1 Ru1 Ru2 49.27(6)
C8 Ru1 Ir1 151.2(3)
C12 Ru1 Ir1 166.1(2)
C9 Ru1 Ir1 117.6(3)
C11 Ru1 Ir1 128.1(2)
C10 Ru1 Ir1 108.5(2)
Si1 Ru1 Ir1 49.23(6)
Ru2 Ru1 Ir1 56.154(16)
C7 Ir1 C30 100.3(4)
C7 Ir1 C29 136.8(4)
C30 Ir1 C29 38.6(4)
C7 Ir1 C32 117.7(4)
C30 Ir1 C32 60.5(4)
C29 Ir1 C32 61.5(4)
C7 Ir1 C31 92.4(4)
C30 Ir1 C31 35.8(4)
C29 Ir1 C31 61.9(4)
C32 Ir1 C31 36.0(4)
C7 Ir1 C28 152.8(4)
C30 Ir1 C28 61.8(4)
C29 Ir1 C28 36.7(4)
C32 Ir1 C28 36.7(3)
C31 Ir1 C28 60.9(4)
C7 Ir1 Si1 95.3(2)
C30 Ir1 Si1 164.0(3)
C29 Ir1 Si1 125.4(3)
C32 Ir1 Si1 114.7(3)
C31 Ir1 Si1 147.4(3)
C28 Ir1 Si1 104.7(3)
C7 Ir1 Ru2 46.0(2)
C30 Ir1 Ru2 143.6(3)
C29 Ir1 Ru2 177.2(3)
C32 Ir1 Ru2 117.2(3)
C31 Ir1 Ru2 118.8(3)
C28 Ir1 Ru2 140.7(2)
Si1 Ir1 Ru2 52.36(6)
C7 Ir1 Ru1 72.6(3)
C30 Ir1 Ru1 130.0(3)
C29 Ir1 Ru1 119.0(3)
C32 Ir1 Ru1 165.6(3)
C31 Ir1 Ru1 158.3(3)
C28 Ir1 Ru1 134.4(2)
Si1 Ir1 Ru1 52.21(6)
Ru2 Ir1 Ru1 61.566(17)
C7 Ru2 C22 130.5(3)
C7 Ru2 C20 96.9(4)
C22 Ru2 C20 62.5(3)
C7 Ru2 C21 98.7(3)
C22 Ru2 C21 37.3(3)
C20 Ru2 C21 37.4(3)
C7 Ru2 C18 158.3(4)
C22 Ru2 C18 37.6(3)
C20 Ru2 C18 62.0(3)
C21 Ru2 C18 62.1(3)
C7 Ru2 C19 127.3(4)
C22 Ru2 C19 62.2(3)
C20 Ru2 C19 37.3(4)
C21 Ru2 C19 62.1(3)
C18 Ru2 C19 36.6(3)
C7 Ru2 Si1 96.3(3)
C22 Ru2 Si1 129.7(2)
C20 Ru2 Si1 138.5(3)
C21 Ru2 Si1 165.0(2)
C18 Ru2 Si1 102.9(2)
C19 Ru2 Si1 106.9(3)
C7 Ru2 Ir1 46.6(3)
C22 Ru2 Ir1 177.2(2)
C20 Ru2 Ir1 117.0(2)
C21 Ru2 Ir1 140.6(2)
C18 Ru2 Ir1 145.1(2)
C19 Ru2 Ir1 119.3(2)
Si1 Ru2 Ir1 52.69(6)
C7 Ru2 Ru1 73.3(3)
C22 Ru2 Ru1 117.5(2)
C20 Ru2 Ru1 167.2(3)
C21 Ru2 Ru1 134.5(2)
C18 Ru2 Ru1 126.8(2)
C19 Ru2 Ru1 155.3(3)
Si1 Ru2 Ru1 52.59(6)
Ir1 Ru2 Ru1 62.280(18)
C48 Ru3 C49 38.20(17)
C48 Ru3 C47 38.17(17)
C49 Ru3 C47 63.8(3)
C48 Ru3 C46A 57.1(3)
C49 Ru3 C46A 65.3(3)
C47 Ru3 C46A 27.0(3)
C48 Ru3 C45 63.8(3)
C49 Ru3 C45 38.06(17)
C47 Ru3 C45 63.7(3)
C46A Ru3 C45 46.5(3)
C48 Ru3 C45A 65.9(3)
C49 Ru3 C45A 45.8(3)
C47 Ru3 C45A 58.6(3)
C46A Ru3 C45A 38.31(19)
C45 Ru3 C45A 9.9(3)
C48 Ru3 C46 63.7(3)
C49 Ru3 C46 63.7(3)
C47 Ru3 C46 38.02(16)
C46A Ru3 C46 11.6(3)
C45 Ru3 C46 37.96(17)
C45A Ru3 C46 28.8(3)
C48 Ru3 C47A 26.4(3)
C49 Ru3 C47A 57.5(3)
C47 Ru3 C47A 12.9(3)
C46A Ru3 C47A 38.07(19)
C45 Ru3 C47A 66.6(3)
C45A Ru3 C47A 63.7(3)
C46 Ru3 C47A 48.2(3)
C48 Ru3 C49A 47.0(3)
C49 Ru3 C49A 10.3(3)
C47 Ru3 C49A 67.4(3)
C46A Ru3 C49A 63.6(3)
C45 Ru3 C49A 29.3(3)
C45A Ru3 C49A 38.00(19)
C46 Ru3 C49A 59.8(3)
C47A Ru3 C49A 63.2(3)
C48 Ru3 C48A 12.1(3)
C49 Ru3 C48A 27.9(3)
C47 Ru3 C48A 48.5(3)
C46A Ru3 C48A 63.4(3)
C45 Ru3 C48A 59.1(3)
C45A Ru3 C48A 63.3(3)
C46 Ru3 C48A 67.8(3)
C47A Ru3 C48A 37.65(19)
C49A Ru3 C48A 37.61(18)
C48 Ru3 Si2 159.0(2)
C49 Ru3 Si2 142.6(2)
C47 Ru3 Si2 153.5(2)
C46A Ru3 Si2 142.6(3)
C45 Ru3 Si2 132.1(2)
C45A Ru3 Si2 132.5(2)
C46 Ru3 Si2 137.1(2)
C47A Ru3 Si2 158.7(3)
C49A Ru3 Si2 137.9(2)
C48A Ru3 Si2 154.0(3)
C48 Ru3 Ir2 123.7(2)
C49 Ru3 Ir2 160.3(2)
C47 Ru3 Ir2 106.7(2)
C46A Ru3 Ir2 114.8(3)
C45 Ru3 Ir2 155.7(2)
C45A Ru3 Ir2 146.0(2)
C46 Ru3 Ir2 120.6(2)
C47A Ru3 Ir2 109.4(3)
C49A Ru3 Ir2 170.5(2)
C48A Ru3 Ir2 132.9(3)
Si2 Ru3 Ir2 49.32(6)
C44 Ir2 C66 143.3(3)
C44 Ir2 C67 106.7(3)
C66 Ir2 C67 36.89(14)
C44 Ir2 C65 148.3(3)
C66 Ir2 C65 36.70(14)
C67 Ir2 C65 60.9(2)
C44 Ir2 Si2 94.9(3)
C66 Ir2 Si2 120.8(2)
C67 Ir2 Si2 157.5(2)
C65 Ir2 Si2 103.17(19)
C44 Ir2 C68 92.4(3)
C66 Ir2 C68 60.6(2)
C67 Ir2 C68 36.11(14)
C65 Ir2 C68 59.9(2)
Si2 Ir2 C68 151.68(19)
C44 Ir2 C69 112.6(3)
C66 Ir2 C69 60.4(2)
C67 Ir2 C69 60.0(2)
C65 Ir2 C69 35.85(13)
Si2 Ir2 C69 117.44(18)
C68 Ir2 C69 35.53(13)
C44 Ir2 Ru4 45.0(3)
C66 Ir2 Ru4 171.1(2)
C67 Ir2 Ru4 150.2(2)
C65 Ir2 Ru4 135.42(19)
Si2 Ir2 Ru4 52.34(6)
C68 Ir2 Ru4 121.91(19)
C69 Ir2 Ru4 115.90(17)
C44 Ir2 Ru3 74.5(3)
C66 Ir2 Ru3 119.7(2)
C67 Ir2 Ru3 127.9(2)
C65 Ir2 Ru3 136.82(18)
Si2 Ir2 Ru3 51.72(5)
C68 Ir2 Ru3 155.83(18)
C69 Ir2 Ru3 168.54(17)
Ru4 Ir2 Ru3 62.053(16)
C44 Ru4 C58 132.5(4)
C44 Ru4 C57 98.6(3)
C58 Ru4 C57 36.9(3)
C44 Ru4 C56 92.9(3)
C58 Ru4 C56 62.2(3)
C57 Ru4 C56 37.8(3)
C44 Ru4 C55 121.6(3)
C58 Ru4 C55 62.1(3)
C57 Ru4 C55 62.6(3)
C56 Ru4 C55 37.3(3)
C44 Ru4 C59 155.0(3)
C58 Ru4 C59 37.6(3)
C57 Ru4 C59 62.3(3)
C56 Ru4 C59 62.1(3)
C55 Ru4 C59 36.8(3)
C44 Ru4 Si2 96.4(3)
C58 Ru4 Si2 127.9(2)
C57 Ru4 Si2 164.7(2)
C56 Ru4 Si2 144.5(2)
C55 Ru4 Si2 111.6(2)
C59 Ru4 Si2 104.2(2)
C44 Ru4 Ir2 46.2(3)
C58 Ru4 Ir2 178.0(2)
C57 Ru4 Ir2 142.6(2)
C56 Ru4 Ir2 118.5(2)
C55 Ru4 Ir2 119.6(2)
C59 Ru4 Ir2 144.3(2)
Si2 Ru4 Ir2 52.71(6)
C44 Ru4 Ru3 75.0(3)
C58 Ru4 Ru3 116.6(2)
C57 Ru4 Ru3 129.9(2)
C56 Ru4 Ru3 162.2(2)
C55 Ru4 Ru3 160.0(2)
C59 Ru4 Ru3 129.3(2)
Si2 Ru4 Ru3 51.76(5)
Ir2 Ru4 Ru3 62.026(16)
C1 Si1 Ru2 129.1(3)
C1 Si1 Ir1 133.9(3)
Ru2 Si1 Ir1 74.96(7)
C1 Si1 Ru1 138.0(3)
Ru2 Si1 Ru1 78.13(7)
Ir1 Si1 Ru1 78.56(7)
C2 C1 C6 116.5(8)
C2 C1 Si1 123.3(7)
C6 C1 Si1 120.1(7)
C3 C2 C1 121.3(10)
C4 C3 C2 122.5(11)
C3 C4 C5 118.9(10)
C6 C5 C4 120.0(11)
C5 C6 C1 120.8(10)
O1 C7 Ru2 137.1(7)
O1 C7 Ir1 135.1(7)
Ru2 C7 Ir1 87.4(4)
C12 C8 C9 109.4(8)
C12 C8 C13 124.9(9)
C9 C8 C13 125.7(9)
C12 C8 Ru1 71.0(5)
C9 C8 Ru1 71.0(5)
C13 C8 Ru1 126.1(6)
C8 C9 C10 107.1(8)
C8 C9 C14 127.2(9)
C10 C9 C14 125.2(9)
C8 C9 Ru1 70.4(5)
C10 C9 Ru1 72.2(5)
C14 C9 Ru1 128.9(7)
C11 C10 C9 108.3(8)
C11 C10 C15 125.4(9)
C9 C10 C15 126.3(10)
C11 C10 Ru1 70.7(5)
C9 C10 Ru1 69.3(5)
C15 C10 Ru1 125.0(7)
C10 C11 C12 108.3(8)
C10 C11 C16 125.6(8)
C12 C11 C16 126.0(9)
C10 C11 Ru1 71.8(5)
C12 C11 Ru1 69.5(5)
C16 C11 Ru1 125.9(6)
C8 C12 C11 106.8(8)
C8 C12 C17 126.0(8)
C11 C12 C17 126.7(9)
C8 C12 Ru1 70.6(5)
C11 C12 Ru1 71.5(5)
C17 C12 Ru1 128.8(6)
C19 C18 C22 108.0(8)
C19 C18 C23 126.7(9)
C22 C18 C23 125.0(9)
C19 C18 Ru2 71.7(5)
C22 C18 Ru2 69.9(5)
C23 C18 Ru2 127.9(6)
C18 C19 C20 108.0(8)
C18 C19 C24 124.8(9)
C20 C19 C24 126.9(9)
C18 C19 Ru2 71.7(5)
C20 C19 Ru2 70.2(5)
C24 C19 Ru2 128.2(7)
C21 C20 C19 108.2(8)
C21 C20 C25 123.8(10)
C19 C20 C25 127.8(9)
C21 C20 Ru2 71.8(5)
C19 C20 Ru2 72.5(5)
C25 C20 Ru2 126.0(6)
C22 C21 C20 107.8(8)
C22 C21 C26 128.0(9)
C20 C21 C26 124.2(9)
C22 C21 Ru2 70.7(5)
C20 C21 Ru2 70.8(5)
C26 C21 Ru2 124.0(7)
C21 C22 C18 107.9(8)
C21 C22 C27 126.3(9)
C18 C22 C27 125.5(8)
C21 C22 Ru2 72.0(5)
C18 C22 Ru2 72.5(5)
C27 C22 Ru2 125.7(6)
C29 C28 C32 108.1(10)
C29 C28 C33 126.0(10)
C32 C28 C33 125.4(9)
C29 C28 Ir1 70.7(6)
C32 C28 Ir1 71.4(5)
C33 C28 Ir1 130.0(7)
C28 C29 C30 105.8(9)
C28 C29 C34 123.6(12)
C30 C29 C34 130.5(11)
C28 C29 Ir1 72.6(5)
C30 C29 Ir1 70.6(5)
C34 C29 Ir1 124.2(8)
C31 C30 C29 108.1(9)
C31 C30 C35 125.4(13)
C29 C30 C35 126.4(13)
C31 C30 Ir1 73.2(6)
C29 C30 Ir1 70.9(5)
C35 C30 Ir1 123.8(7)
C30 C31 C32 109.1(10)
C30 C31 C36 126.9(12)
C32 C31 C36 124.0(12)
C30 C31 Ir1 71.0(6)
C32 C31 Ir1 71.8(6)
C36 C31 Ir1 125.5(7)
C31 C32 C28 108.9(10)
C31 C32 C37 125.5(10)
C28 C32 C37 125.3(10)
C31 C32 Ir1 72.2(6)
C28 C32 Ir1 71.9(5)
C37 C32 Ir1 126.8(7)
C38 Si2 Ru4 133.0(3)
C38 Si2 Ir2 129.3(3)
Ru4 Si2 Ir2 74.95(7)
C38 Si2 Ru3 137.7(3)
Ru4 Si2 Ru3 79.21(7)
Ir2 Si2 Ru3 78.96(7)
C43 C38 C39 117.0(9)
C43 C38 Si2 121.7(7)
C39 C38 Si2 121.2(7)
C40 C39 C38 121.5(10)
C39 C40 C41 121.7(10)
C40 C41 C42 118.6(9)
C43 C42 C41 119.0(10)
C38 C43 C42 122.1(9)
O2 C44 Ru4 136.5(7)
O2 C44 Ir2 134.5(7)
Ru4 C44 Ir2 88.8(4)
C49 C45 C46 108.0
C49 C45 C50 126.0
C46 C45 C50 126.0
C49 C45 Ru3 70.6(3)
C46 C45 Ru3 71.1(3)
C50 C45 Ru3 124.0(3)
C47 C46 C45 108.0
C47 C46 C51 126.0
C45 C46 C51 126.0
C47 C46 Ru3 70.6(3)
C45 C46 Ru3 71.0(3)
C51 C46 Ru3 124.0(3)
C46 C47 C48 108.0
C46 C47 C52 126.0
C48 C47 C52 126.0
C46 C47 Ru3 71.3(3)
C48 C47 Ru3 70.6(3)
C52 C47 Ru3 123.7(3)
C49 C48 C47 108.0
C49 C48 C53 126.0
C47 C48 C53 126.0
C49 C48 Ru3 71.1(3)
C47 C48 Ru3 71.2(3)
C53 C48 Ru3 123.4(3)
C48 C49 C45 108.0
C48 C49 C54 126.0
C45 C49 C54 126.0
C48 C49 Ru3 70.7(3)
C45 C49 Ru3 71.3(3)
C54 C49 Ru3 123.6(3)
C46A C45A C49A 108.0
C46A C45A C50A 126.0
C49A C45A C50A 126.0
C46A C45A Ru3 70.7(3)
C49A C45A Ru3 72.1(3)
C50A C45A Ru3 122.8(3)
C47A C46A C45A 108.0
C47A C46A C51A 126.0
C45A C46A C51A 126.0
C47A C46A Ru3 72.0(3)
C45A C46A Ru3 71.0(3)
C51A C46A Ru3 122.7(3)
C46A C47A C48A 108.0
C46A C47A C52A 126.0
C48A C47A C52A 126.0
C46A C47A Ru3 69.9(3)
C48A C47A Ru3 71.9(3)
C52A C47A Ru3 123.8(3)
C49A C48A C47A 108.0
C49A C48A C53A 126.0
C47A C48A C53A 126.0
C49A C48A Ru3 70.6(3)
C47A C48A Ru3 70.4(3)
C53A C48A Ru3 124.6(3)
C48A C49A C45A 108.0
C48A C49A C54A 126.0
C45A C49A C54A 126.0
C48A C49A Ru3 71.8(3)
C45A C49A Ru3 69.9(3)
C54A C49A Ru3 124.0(3)
C59 C55 C56 108.3(7)
C59 C55 C60 125.4(8)
C56 C55 C60 125.6(7)
C59 C55 Ru4 72.1(4)
C56 C55 Ru4 70.4(4)
C60 C55 Ru4 131.0(6)
C55 C56 C57 107.9(7)
C55 C56 C61 125.8(7)
C57 C56 C61 126.2(8)
C55 C56 Ru4 72.3(4)
C57 C56 Ru4 71.0(4)
C61 C56 Ru4 125.8(6)
C58 C57 C56 107.5(7)
C58 C57 C62 128.7(7)
C56 C57 C62 123.8(8)
C58 C57 Ru4 71.1(4)
C56 C57 Ru4 71.2(4)
C62 C57 Ru4 124.7(6)
C57 C58 C59 109.4(7)
C57 C58 C63 126.3(8)
C59 C58 C63 124.0(8)
C57 C58 Ru4 72.0(4)
C59 C58 Ru4 73.2(4)
C63 C58 Ru4 126.1(5)
C55 C59 C58 106.9(7)
C55 C59 C64 127.4(8)
C58 C59 C64 125.4(7)
C55 C59 Ru4 71.1(4)
C58 C59 Ru4 69.2(4)
C64 C59 Ru4 129.6(6)
C66 C65 C69 108.0
C66 C65 C70 126.0
C69 C65 C70 126.0
C66 C65 Ir2 69.8(3)
C69 C65 Ir2 74.2(2)
C70 C65 Ir2 121.7(2)
C67 C66 C65 108.0
C67 C66 C71 126.0
C65 C66 C71 126.0
C67 C66 Ir2 72.6(3)
C65 C66 Ir2 73.5(3)
C71 C66 Ir2 119.8(2)
C66 C67 C68 108.0
C66 C67 C72 126.0
C68 C67 C72 126.0
C66 C67 Ir2 70.5(3)
C68 C67 Ir2 74.4(2)
C72 C67 Ir2 120.8(2)
C69 C68 C67 108.0
C69 C68 C73 126.0
C67 C68 C73 126.0
C69 C68 Ir2 72.7(3)
C67 C68 Ir2 69.5(2)
C73 C68 Ir2 123.4(2)
C68 C69 C65 108.0
C68 C69 C74 126.0
C65 C69 C74 126.0
C68 C69 Ir2 71.8(3)
C65 C69 Ir2 70.0(2)
C74 C69 Ir2 123.9(2)
C66A C65A C69A 108.0
C66A C65A C70A 126.0
C69A C65A C70A 126.0
C65A C66A C67A 108.0
C65A C66A C71A 126.0
C67A C66A C71A 126.0
C66A C67A C68A 108.0
C66A C67A C72A 126.0
C68A C67A C72A 126.0
C67A C68A C69A 108.0
C67A C68A C73A 126.0
C69A C68A C73A 126.0
C65A C69A C68A 108.0
C65A C69A C74A 126.0
C68A C69A C74A 126.0

loop_
_geom_bond_atom_site_label_1
_geom_bond_atom_site_label_2
_geom_bond_distance
Ru1 C8 2.158(8)
Ru1 C12 2.164(9)
Ru1 C9 2.166(8)
Ru1 C11 2.191(8)
Ru1 C10 2.205(8)
Ru1 Si1 2.404(2)
Ru1 Ru2 2.9612(8)
Ru1 Ir1 2.9810(8)
Ir1 C7 2.035(9)
Ir1 C30 2.230(8)
Ir1 C29 2.234(10)
Ir1 C32 2.253(9)
Ir1 C31 2.258(10)
Ir1 C28 2.258(8)
Ir1 Si1 2.303(2)
Ir1 Ru2 2.7968(6)
Ru2 C7 2.013(8)
Ru2 C22 2.221(9)
Ru2 C20 2.226(8)
Ru2 C21 2.238(9)
Ru2 C18 2.255(8)
Ru2 C19 2.256(9)
Ru2 Si1 2.293(2)
Ru3 C48 2.175(9)
Ru3 C49 2.179(9)
Ru3 C47 2.182(8)
Ru3 C46A 2.187(10)
Ru3 C45 2.189(9)
Ru3 C45A 2.190(10)
Ru3 C46 2.191(8)
Ru3 C47A 2.215(10)
Ru3 C49A 2.220(9)
Ru3 C48A 2.235(10)
Ru3 Si2 2.390(2)
Ru3 Ir2 2.9883(7)
Ir2 C44 2.023(9)
Ir2 C66 2.230(8)
Ir2 C67 2.257(8)
Ir2 C65 2.278(8)
Ir2 Si2 2.309(2)
Ir2 C68 2.321(8)
Ir2 C69 2.333(7)
Ir2 Ru4 2.8026(5)
Ru4 C44 1.983(9)
Ru4 C58 2.215(7)
Ru4 C57 2.227(7)
Ru4 C56 2.230(7)
Ru4 C55 2.255(7)
Ru4 C59 2.268(7)
Ru4 Si2 2.297(2)
Si1 C1 1.864(9)
C1 C2 1.397(13)
C1 C6 1.409(14)
C2 C3 1.380(15)
C3 C4 1.319(17)
C4 C5 1.412(17)
C5 C6 1.385(14)
C7 O1 1.189(11)
C8 C12 1.422(14)
C8 C9 1.428(13)
C8 C13 1.508(13)
C9 C10 1.444(13)
C9 C14 1.505(15)
C10 C11 1.414(14)
C10 C15 1.490(13)
C11 C12 1.453(12)
C11 C16 1.514(13)
C12 C17 1.489(13)
C18 C19 1.417(13)
C18 C22 1.441(12)
C18 C23 1.499(12)
C19 C20 1.433(14)
C19 C24 1.504(14)
C20 C21 1.430(13)
C20 C25 1.485(13)
C21 C22 1.425(12)
C21 C26 1.507(13)
C22 C27 1.487(13)
C28 C29 1.415(14)
C28 C32 1.420(13)
C28 C33 1.525(15)
C29 C30 1.474(17)
C29 C34 1.506(16)
C30 C31 1.379(17)
C30 C35 1.510(15)
C31 C32 1.394(16)
C31 C36 1.530(16)
C32 C37 1.555(15)
Si2 C38 1.883(9)
C38 C43 1.389(13)
C38 C39 1.404(13)
C39 C40 1.367(14)
C40 C41 1.371(16)
C41 C42 1.416(15)
C42 C43 1.396(14)
C44 O2 1.206(11)
C45 C49 1.424(5)
C45 C46 1.425(5)
C45 C50 1.514(5)
C46 C47 1.424(5)
C46 C51 1.514(5)
C47 C48 1.424(5)
C47 C52 1.514(5)
C48 C49 1.424(5)
C48 C53 1.514(5)
C49 C54 1.514(5)
C45A C46A 1.436(6)
C45A C49A 1.436(6)
C45A C50A 1.527(6)
C46A C47A 1.436(6)
C46A C51A 1.527(6)
C47A C48A 1.436(6)
C47A C52A 1.527(6)
C48A C49A 1.436(6)
C48A C53A 1.527(6)
C49A C54A 1.527(6)
C55 C59 1.426(11)
C55 C56 1.435(11)
C55 C60 1.496(11)
C56 C57 1.445(11)
C56 C61 1.509(11)
C57 C58 1.404(12)
C57 C62 1.520(12)
C58 C59 1.445(12)
C58 C63 1.504(11)
C59 C64 1.497(12)
C65 C66 1.420(4)
C65 C69 1.420(4)
C65 C70 1.510(5)
C66 C67 1.420(4)
C66 C71 1.510(5)
C67 C68 1.420(4)
C67 C72 1.510(5)
C68 C69 1.420(4)
C68 C73 1.510(5)
C69 C74 1.510(5)
C65A C66A 1.424(6)
C65A C69A 1.424(6)
C65A C70A 1.513(6)
C66A C67A 1.424(6)
C66A C71A 1.513(6)
C67A C68A 1.424(6)
C67A C72A 1.513(6)
C68A C69A 1.424(6)
C68A C73A 1.513(6)
C69A C74A 1.513(6)

loop_
_geom_torsion_atom_site_label_1
_geom_torsion_atom_site_label_2
_geom_torsion_atom_site_label_3
_geom_torsion_atom_site_label_4
_geom_torsion
C8 Ru1 Ir1 C7 -143.5(6)
C12 Ru1 Ir1 C7 -18.0(10)
C9 Ru1 Ir1 C7 -115.2(4)
C11 Ru1 Ir1 C7 -37.4(4)
C10 Ru1 Ir1 C7 -74.2(4)
Si1 Ru1 Ir1 C7 111.5(3)
Ru2 Ru1 Ir1 C7 48.8(3)
C8 Ru1 Ir1 C30 -54.5(6)
C12 Ru1 Ir1 C30 71.0(11)
C9 Ru1 Ir1 C30 -26.2(5)
C11 Ru1 Ir1 C30 51.5(5)
C10 Ru1 Ir1 C30 14.7(5)
Si1 Ru1 Ir1 C30 -159.5(4)
Ru2 Ru1 Ir1 C30 137.8(4)
C8 Ru1 Ir1 C29 -9.1(6)
C12 Ru1 Ir1 C29 116.4(11)
C9 Ru1 Ir1 C29 19.2(5)
C11 Ru1 Ir1 C29 96.9(5)
C10 Ru1 Ir1 C29 60.1(5)
Si1 Ru1 Ir1 C29 -114.1(4)
Ru2 Ru1 Ir1 C29 -176.8(4)
C8 Ru1 Ir1 C32 78.9(11)
C12 Ru1 Ir1 C32 -155.6(14)
C9 Ru1 Ir1 C32 107.2(11)
C11 Ru1 Ir1 C32 -175.1(11)
C10 Ru1 Ir1 C32 148.1(11)
Si1 Ru1 Ir1 C32 -26.2(10)
Ru2 Ru1 Ir1 C32 -88.8(10)
C8 Ru1 Ir1 C31 -95.4(9)
C12 Ru1 Ir1 C31 30.1(13)
C9 Ru1 Ir1 C31 -67.1(8)
C11 Ru1 Ir1 C31 10.6(8)
C10 Ru1 Ir1 C31 -26.2(8)
Si1 Ru1 Ir1 C31 159.5(8)
Ru2 Ru1 Ir1 C31 96.9(8)
C8 Ru1 Ir1 C28 33.1(6)
C12 Ru1 Ir1 C28 158.7(11)
C9 Ru1 Ir1 C28 61.4(5)
C11 Ru1 Ir1 C28 139.2(5)
C10 Ru1 Ir1 C28 102.4(4)
Si1 Ru1 Ir1 C28 -71.9(4)
Ru2 Ru1 Ir1 C28 -134.6(4)
C8 Ru1 Ir1 Si1 105.0(5)
C12 Ru1 Ir1 Si1 -129.4(10)
C9 Ru1 Ir1 Si1 133.3(3)
C11 Ru1 Ir1 Si1 -148.9(3)
C10 Ru1 Ir1 Si1 174.3(3)
Ru2 Ru1 Ir1 Si1 -62.68(8)
C8 Ru1 Ir1 Ru2 167.7(5)
C12 Ru1 Ir1 Ru2 -66.8(10)
C9 Ru1 Ir1 Ru2 -164.0(3)
C11 Ru1 Ir1 Ru2 -86.2(3)
C10 Ru1 Ir1 Ru2 -123.1(3)
Si1 Ru1 Ir1 Ru2 62.68(8)
C30 Ir1 Ru2 C7 -26.9(6)
C29 Ir1 Ru2 C7 -165(6)
C32 Ir1 Ru2 C7 -103.3(5)
C31 Ir1 Ru2 C7 -62.4(5)
C28 Ir1 Ru2 C7 -140.5(5)
Si1 Ir1 Ru2 C7 155.4(4)
Ru1 Ir1 Ru2 C7 92.9(4)
C7 Ir1 Ru2 C22 -7(4)
C30 Ir1 Ru2 C22 -34(4)
C29 Ir1 Ru2 C22 -172(7)
C32 Ir1 Ru2 C22 -110(4)
C31 Ir1 Ru2 C22 -69(4)
C28 Ir1 Ru2 C22 -147(4)
Si1 Ir1 Ru2 C22 149(4)
Ru1 Ir1 Ru2 C22 86(4)
C7 Ir1 Ru2 C20 72.7(5)
C30 Ir1 Ru2 C20 45.8(6)
C29 Ir1 Ru2 C20 -92(6)
C32 Ir1 Ru2 C20 -30.6(4)
C31 Ir1 Ru2 C20 10.4(5)
C28 Ir1 Ru2 C20 -67.8(5)
Si1 Ir1 Ru2 C20 -131.9(3)
Ru1 Ir1 Ru2 C20 165.6(3)
C7 Ir1 Ru2 C21 34.5(5)
C30 Ir1 Ru2 C21 7.5(6)
C29 Ir1 Ru2 C21 -131(6)
C32 Ir1 Ru2 C21 -68.8(5)
C31 Ir1 Ru2 C21 -27.9(5)
C28 Ir1 Ru2 C21 -106.1(6)
Si1 Ir1 Ru2 C21 -170.2(4)
Ru1 Ir1 Ru2 C21 127.4(4)
C7 Ir1 Ru2 C18 151.7(5)
C30 Ir1 Ru2 C18 124.7(7)
C29 Ir1 Ru2 C18 -13(6)
C32 Ir1 Ru2 C18 48.4(5)
C31 Ir1 Ru2 C18 89.3(5)
C28 Ir1 Ru2 C18 11.1(6)
Si1 Ir1 Ru2 C18 -53.0(4)
Ru1 Ir1 Ru2 C18 -115.4(4)
C7 Ir1 Ru2 C19 115.2(5)
C30 Ir1 Ru2 C19 88.2(6)
C29 Ir1 Ru2 C19 -50(6)
C32 Ir1 Ru2 C19 11.9(4)
C31 Ir1 Ru2 C19 52.8(5)
C28 Ir1 Ru2 C19 -25.3(5)
Si1 Ir1 Ru2 C19 -89.4(3)
Ru1 Ir1 Ru2 C19 -151.9(3)
C7 Ir1 Ru2 Si1 -155.4(4)
C30 Ir1 Ru2 Si1 177.7(5)
C29 Ir1 Ru2 Si1 40(6)
C32 Ir1 Ru2 Si1 101.3(3)
C31 Ir1 Ru2 Si1 142.3(4)
C28 Ir1 Ru2 Si1 64.1(4)
Ru1 Ir1 Ru2 Si1 -62.46(7)
C7 Ir1 Ru2 Ru1 -92.9(4)
C30 Ir1 Ru2 Ru1 -119.9(5)
C29 Ir1 Ru2 Ru1 102(6)
C32 Ir1 Ru2 Ru1 163.8(3)
C31 Ir1 Ru2 Ru1 -155.3(3)
C28 Ir1 Ru2 Ru1 126.6(4)
Si1 Ir1 Ru2 Ru1 62.46(7)
C8 Ru1 Ru2 C7 143.2(6)
C12 Ru1 Ru2 C7 116.3(4)
C9 Ru1 Ru2 C7 20.6(11)
C11 Ru1 Ru2 C7 75.3(4)
C10 Ru1 Ru2 C7 38.9(4)
Si1 Ru1 Ru2 C7 -111.9(3)
Ir1 Ru1 Ru2 C7 -49.3(3)
C8 Ru1 Ru2 C22 15.6(6)
C12 Ru1 Ru2 C22 -11.2(4)
C9 Ru1 Ru2 C22 -106.9(11)
C11 Ru1 Ru2 C22 -52.2(4)
C10 Ru1 Ru2 C22 -88.6(4)
Si1 Ru1 Ru2 C22 120.6(3)
Ir1 Ru1 Ru2 C22 -176.8(3)
C8 Ru1 Ru2 C20 102.3(12)
C12 Ru1 Ru2 C20 75.5(11)
C9 Ru1 Ru2 C20 -20.2(15)
C11 Ru1 Ru2 C20 34.5(11)
C10 Ru1 Ru2 C20 -1.9(11)
Si1 Ru1 Ru2 C20 -152.7(10)
Ir1 Ru1 Ru2 C20 -90.1(10)
C8 Ru1 Ru2 C21 57.4(6)
C12 Ru1 Ru2 C21 30.6(4)
C9 Ru1 Ru2 C21 -65.2(11)
C11 Ru1 Ru2 C21 -10.5(4)
C10 Ru1 Ru2 C21 -46.9(4)
Si1 Ru1 Ru2 C21 162.3(3)
Ir1 Ru1 Ru2 C21 -135.1(3)
C8 Ru1 Ru2 C18 -27.7(6)
C12 Ru1 Ru2 C18 -54.6(4)
C9 Ru1 Ru2 C18 -150.3(11)
C11 Ru1 Ru2 C18 -95.6(4)
C10 Ru1 Ru2 C18 -132.0(4)
Si1 Ru1 Ru2 C18 77.2(3)
Ir1 Ru1 Ru2 C18 139.8(3)
C8 Ru1 Ru2 C19 -67.1(8)
C12 Ru1 Ru2 C19 -94.0(6)
C9 Ru1 Ru2 C19 170.3(12)
C11 Ru1 Ru2 C19 -135.0(6)
C10 Ru1 Ru2 C19 -171.4(7)
Si1 Ru1 Ru2 C19 37.8(6)
Ir1 Ru1 Ru2 C19 100.4(6)
C8 Ru1 Ru2 Si1 -105.0(5)
C12 Ru1 Ru2 Si1 -131.8(3)
C9 Ru1 Ru2 Si1 132.5(11)
C11 Ru1 Ru2 Si1 -172.8(3)
C10 Ru1 Ru2 Si1 150.8(3)
Ir1 Ru1 Ru2 Si1 62.60(8)
C8 Ru1 Ru2 Ir1 -167.6(5)
C12 Ru1 Ru2 Ir1 165.6(3)
C9 Ru1 Ru2 Ir1 69.9(11)
C11 Ru1 Ru2 Ir1 124.6(3)
C10 Ru1 Ru2 Ir1 88.2(3)
Si1 Ru1 Ru2 Ir1 -62.60(8)
C48 Ru3 Ir2 C44 -45.7(4)
C49 Ru3 Ir2 C44 -25.8(7)
C47 Ru3 Ir2 C44 -83.9(4)
C46A Ru3 Ir2 C44 -111.5(4)
C45 Ru3 Ir2 C44 -146.4(6)
C45A Ru3 Ir2 C44 -142.0(5)
C46 Ru3 Ir2 C44 -122.8(4)
C47A Ru3 Ir2 C44 -70.6(4)
C49A Ru3 Ir2 C44 -33.1(14)
C48A Ru3 Ir2 C44 -35.6(4)
Si2 Ru3 Ir2 C44 109.3(3)
C48 Ru3 Ir2 C66 97.4(4)
C49 Ru3 Ir2 C66 117.3(7)
C47 Ru3 Ir2 C66 59.2(3)
C46A Ru3 Ir2 C66 31.6(4)
C45 Ru3 Ir2 C66 -3.4(6)
C45A Ru3 Ir2 C66 1.1(5)
C46 Ru3 Ir2 C66 20.3(4)
C47A Ru3 Ir2 C66 72.5(4)
C49A Ru3 Ir2 C66 110.0(14)
C48A Ru3 Ir2 C66 107.5(4)
Si2 Ru3 Ir2 C66 -107.6(2)
C48 Ru3 Ir2 C67 53.7(4)
C49 Ru3 Ir2 C67 73.6(7)
C47 Ru3 Ir2 C67 15.5(4)
C46A Ru3 Ir2 C67 -12.1(4)
C45 Ru3 Ir2 C67 -47.1(6)
C45A Ru3 Ir2 C67 -42.6(5)
C46 Ru3 Ir2 C67 -23.4(4)
C47A Ru3 Ir2 C67 28.8(4)
C49A Ru3 Ir2 C67 66.3(14)
C48A Ru3 Ir2 C67 63.8(4)
Si2 Ru3 Ir2 C67 -151.3(3)
C48 Ru3 Ir2 C65 139.6(4)
C49 Ru3 Ir2 C65 159.5(7)
C47 Ru3 Ir2 C65 101.4(4)
C46A Ru3 Ir2 C65 73.8(4)
C45 Ru3 Ir2 C65 38.8(6)
C45A Ru3 Ir2 C65 43.3(5)
C46 Ru3 Ir2 C65 62.5(4)
C47A Ru3 Ir2 C65 114.7(4)
C49A Ru3 Ir2 C65 152.2(14)
C48A Ru3 Ir2 C65 149.7(4)
Si2 Ru3 Ir2 C65 -65.4(3)
C48 Ru3 Ir2 Si2 -155.1(3)
C49 Ru3 Ir2 Si2 -135.1(7)
C47 Ru3 Ir2 Si2 166.8(2)
C46A Ru3 Ir2 Si2 139.2(3)
C45 Ru3 Ir2 Si2 104.2(5)
C45A Ru3 Ir2 Si2 108.6(4)
C46 Ru3 Ir2 Si2 127.9(3)
C47A Ru3 Ir2 Si2 -180.0(3)
C49A Ru3 Ir2 Si2 -142.5(14)
C48A Ru3 Ir2 Si2 -144.9(4)
C48 Ru3 Ir2 C68 13.6(5)
C49 Ru3 Ir2 C68 33.6(8)
C47 Ru3 Ir2 C68 -24.5(5)
C46A Ru3 Ir2 C68 -52.1(5)
C45 Ru3 Ir2 C68 -87.1(7)
C45A Ru3 Ir2 C68 -82.7(6)
C46 Ru3 Ir2 C68 -63.5(5)
C47A Ru3 Ir2 C68 -11.3(5)
C49A Ru3 Ir2 C68 26.2(15)
C48A Ru3 Ir2 C68 23.7(6)
Si2 Ru3 Ir2 C68 168.7(5)
C48 Ru3 Ir2 C69 -175.2(9)
C49 Ru3 Ir2 C69 -155.3(11)
C47 Ru3 Ir2 C69 146.6(9)
C46A Ru3 Ir2 C69 119.0(9)
C45 Ru3 Ir2 C69 84.0(10)
C45A Ru3 Ir2 C69 88.4(10)
C46 Ru3 Ir2 C69 107.7(9)
C47A Ru3 Ir2 C69 159.8(9)
C49A Ru3 Ir2 C69 -162.6(16)
C48A Ru3 Ir2 C69 -165.1(9)
Si2 Ru3 Ir2 C69 -20.2(8)
C48 Ru3 Ir2 Ru4 -92.6(3)
C49 Ru3 Ir2 Ru4 -72.6(7)
C47 Ru3 Ir2 Ru4 -130.8(2)
C46A Ru3 Ir2 Ru4 -158.3(3)
C45 Ru3 Ir2 Ru4 166.7(5)
C45A Ru3 Ir2 Ru4 171.1(4)
C46 Ru3 Ir2 Ru4 -169.7(3)
C47A Ru3 Ir2 Ru4 -117.5(3)
C49A Ru3 Ir2 Ru4 -80.0(14)
C48A Ru3 Ir2 Ru4 -82.5(3)
Si2 Ru3 Ir2 Ru4 62.45(7)
C66 Ir2 Ru4 C44 -160.3(13)
C67 Ir2 Ru4 C44 -22.3(5)
C65 Ir2 Ru4 C44 -134.5(4)
Si2 Ir2 Ru4 C44 157.5(4)
C68 Ir2 Ru4 C44 -56.5(4)
C69 Ir2 Ru4 C44 -96.7(4)
Ru3 Ir2 Ru4 C44 95.9(4)
C44 Ir2 Ru4 C58 -48(7)
C66 Ir2 Ru4 C58 152(7)
C67 Ir2 Ru4 C58 -70(7)
C65 Ir2 Ru4 C58 178(100)
Si2 Ir2 Ru4 C58 110(7)
C68 Ir2 Ru4 C58 -104(7)
C69 Ir2 Ru4 C58 -145(7)
Ru3 Ir2 Ru4 C58 48(7)
C44 Ir2 Ru4 C57 24.2(5)
C66 Ir2 Ru4 C57 -136.1(13)
C67 Ir2 Ru4 C57 1.8(5)
C65 Ir2 Ru4 C57 -110.3(4)
Si2 Ir2 Ru4 C57 -178.4(3)
C68 Ir2 Ru4 C57 -32.3(4)
C69 Ir2 Ru4 C57 -72.6(4)
Ru3 Ir2 Ru4 C57 120.1(3)
C44 Ir2 Ru4 C56 63.9(4)
C66 Ir2 Ru4 C56 -96.4(13)
C67 Ir2 Ru4 C56 41.6(5)
C65 Ir2 Ru4 C56 -70.6(4)
Si2 Ir2 Ru4 C56 -138.6(2)
C68 Ir2 Ru4 C56 7.4(3)
C69 Ir2 Ru4 C56 -32.8(3)
Ru3 Ir2 Ru4 C56 159.8(2)
C44 Ir2 Ru4 C55 106.8(4)
C66 Ir2 Ru4 C55 -53.5(13)
C67 Ir2 Ru4 C55 84.5(5)
C65 Ir2 Ru4 C55 -27.6(4)
Si2 Ir2 Ru4 C55 -95.7(3)
C68 Ir2 Ru4 C55 50.3(3)
C69 Ir2 Ru4 C55 10.1(3)
Ru3 Ir2 Ru4 C55 -157.2(2)
C44 Ir2 Ru4 C59 144.8(5)
C66 Ir2 Ru4 C59 -15.5(13)
C67 Ir2 Ru4 C59 122.5(5)
C65 Ir2 Ru4 C59 10.4(4)
Si2 Ir2 Ru4 C59 -57.7(4)
C68 Ir2 Ru4 C59 88.3(4)
C69 Ir2 Ru4 C59 48.1(4)
Ru3 Ir2 Ru4 C59 -119.3(3)
C44 Ir2 Ru4 Si2 -157.5(4)
C66 Ir2 Ru4 Si2 42.2(13)
C67 Ir2 Ru4 Si2 -179.8(4)
C65 Ir2 Ru4 Si2 68.1(3)
C68 Ir2 Ru4 Si2 146.0(2)
C69 Ir2 Ru4 Si2 105.8(2)
Ru3 Ir2 Ru4 Si2 -61.55(7)
C44 Ir2 Ru4 Ru3 -95.9(4)
C66 Ir2 Ru4 Ru3 103.8(13)
C67 Ir2 Ru4 Ru3 -118.3(4)
C65 Ir2 Ru4 Ru3 129.6(3)
Si2 Ir2 Ru4 Ru3 61.55(7)
C68 Ir2 Ru4 Ru3 -152.4(2)
C69 Ir2 Ru4 Ru3 167.35(19)
C48 Ru3 Ru4 C44 69.8(4)
C49 Ru3 Ru4 C44 111.0(4)
C47 Ru3 Ru4 C44 33.2(4)
C46A Ru3 Ru4 C44 21.5(7)
C45 Ru3 Ru4 C44 142.1(5)
C45A Ru3 Ru4 C44 144.9(7)
C46 Ru3 Ru4 C44 23.0(13)
C47A Ru3 Ru4 C44 44.1(4)
C49A Ru3 Ru4 C44 120.9(4)
C48A Ru3 Ru4 C44 82.4(4)
Si2 Ru3 Ru4 C44 -111.0(3)
Ir2 Ru3 Ru4 C44 -48.0(3)
C48 Ru3 Ru4 C58 -60.5(4)
C49 Ru3 Ru4 C58 -19.4(4)
C47 Ru3 Ru4 C58 -97.1(4)
C46A Ru3 Ru4 C58 -108.9(7)
C45 Ru3 Ru4 C58 11.8(5)
C45A Ru3 Ru4 C58 14.6(7)
C46 Ru3 Ru4 C58 -107.4(13)
C47A Ru3 Ru4 C58 -86.2(4)
C49A Ru3 Ru4 C58 -9.4(4)
C48A Ru3 Ru4 C58 -48.0(4)
Si2 Ru3 Ru4 C58 118.7(3)
Ir2 Ru3 Ru4 C58 -178.4(3)
C48 Ru3 Ru4 C57 -18.9(4)
C49 Ru3 Ru4 C57 22.3(4)
C47 Ru3 Ru4 C57 -55.5(4)
C46A Ru3 Ru4 C57 -67.2(7)
C45 Ru3 Ru4 C57 53.5(5)
C45A Ru3 Ru4 C57 56.2(7)
C46 Ru3 Ru4 C57 -65.7(13)
C47A Ru3 Ru4 C57 -44.6(4)
C49A Ru3 Ru4 C57 32.3(4)
C48A Ru3 Ru4 C57 -6.3(4)
Si2 Ru3 Ru4 C57 160.3(3)
Ir2 Ru3 Ru4 C57 -136.7(3)
C48 Ru3 Ru4 C56 21.3(7)
C49 Ru3 Ru4 C56 62.5(7)
C47 Ru3 Ru4 C56 -15.3(7)
C46A Ru3 Ru4 C56 -27.0(10)
C45 Ru3 Ru4 C56 93.7(8)
C45A Ru3 Ru4 C56 96.4(9)
C46 Ru3 Ru4 C56 -25.5(14)
C47A Ru3 Ru4 C56 -4.4(7)
C49A Ru3 Ru4 C56 72.5(7)
C48A Ru3 Ru4 C56 33.9(7)
Si2 Ru3 Ru4 C56 -159.5(7)
Ir2 Ru3 Ru4 C56 -96.5(6)
C48 Ru3 Ru4 C55 -141.9(6)
C49 Ru3 Ru4 C55 -100.7(6)
C47 Ru3 Ru4 C55 -178.5(7)
C46A Ru3 Ru4 C55 169.8(9)
C45 Ru3 Ru4 C55 -69.6(7)
C45A Ru3 Ru4 C55 -66.8(9)
C46 Ru3 Ru4 C55 171.2(14)
C47A Ru3 Ru4 C55 -167.6(7)
C49A Ru3 Ru4 C55 -90.8(7)
C48A Ru3 Ru4 C55 -129.3(6)
Si2 Ru3 Ru4 C55 37.3(6)
Ir2 Ru3 Ru4 C55 100.3(6)
C48 Ru3 Ru4 C59 -103.2(4)
C49 Ru3 Ru4 C59 -62.1(4)
C47 Ru3 Ru4 C59 -139.8(4)
C46A Ru3 Ru4 C59 -151.6(7)
C45 Ru3 Ru4 C59 -30.9(5)
C45A Ru3 Ru4 C59 -28.1(7)
C46 Ru3 Ru4 C59 -150.1(13)
C47A Ru3 Ru4 C59 -128.9(4)
C49A Ru3 Ru4 C59 -52.1(4)
C48A Ru3 Ru4 C59 -90.7(4)
Si2 Ru3 Ru4 C59 76.0(3)
Ir2 Ru3 Ru4 C59 139.0(3)
C48 Ru3 Ru4 Si2 -179.2(3)
C49 Ru3 Ru4 Si2 -138.1(3)
C47 Ru3 Ru4 Si2 144.2(3)
C46A Ru3 Ru4 Si2 132.4(7)
C45 Ru3 Ru4 Si2 -106.9(4)
C45A Ru3 Ru4 Si2 -104.1(6)
C46 Ru3 Ru4 Si2 133.9(13)
C47A Ru3 Ru4 Si2 155.1(3)
C49A Ru3 Ru4 Si2 -128.1(3)
C48A Ru3 Ru4 Si2 -166.7(3)
Ir2 Ru3 Ru4 Si2 62.95(7)
C48 Ru3 Ru4 Ir2 117.8(2)
C49 Ru3 Ru4 Ir2 159.0(3)
C47 Ru3 Ru4 Ir2 81.2(3)
C46A Ru3 Ru4 Ir2 69.5(7)
C45 Ru3 Ru4 Ir2 -169.8(4)
C45A Ru3 Ru4 Ir2 -167.1(6)
C46 Ru3 Ru4 Ir2 71.0(13)
C47A Ru3 Ru4 Ir2 92.1(3)
C49A Ru3 Ru4 Ir2 169.0(3)
C48A Ru3 Ru4 Ir2 130.4(3)
Si2 Ru3 Ru4 Ir2 -62.95(7)
C7 Ru2 Si1 C1 -152.7(5)
C22 Ru2 Si1 C1 46.9(5)
C20 Ru2 Si1 C1 -44.9(5)
C21 Ru2 Si1 C1 20.4(11)
C18 Ru2 Si1 C1 17.1(5)
C19 Ru2 Si1 C1 -20.6(5)
Ir1 Ru2 Si1 C1 -135.0(4)
Ru1 Ru2 Si1 C1 143.8(4)
C7 Ru2 Si1 Ir1 -17.7(3)
C22 Ru2 Si1 Ir1 -178.1(3)
C20 Ru2 Si1 Ir1 90.0(4)
C21 Ru2 Si1 Ir1 155.3(10)
C18 Ru2 Si1 Ir1 152.1(2)
C19 Ru2 Si1 Ir1 114.3(3)
Ru1 Ru2 Si1 Ir1 -81.18(6)
C7 Ru2 Si1 Ru1 63.4(3)
C22 Ru2 Si1 Ru1 -96.9(3)
C20 Ru2 Si1 Ru1 171.2(3)
C21 Ru2 Si1 Ru1 -123.5(10)
C18 Ru2 Si1 Ru1 -126.8(2)
C19 Ru2 Si1 Ru1 -164.5(3)
Ir1 Ru2 Si1 Ru1 81.18(6)
C7 Ir1 Si1 C1 147.9(5)
C30 Ir1 Si1 C1 -44.6(13)
C29 Ir1 Si1 C1 -47.4(5)
C32 Ir1 Si1 C1 24.1(5)
C31 Ir1 Si1 C1 44.9(7)
C28 Ir1 Si1 C1 -13.5(5)
Ru2 Ir1 Si1 C1 130.4(4)
Ru1 Ir1 Si1 C1 -149.0(4)
C7 Ir1 Si1 Ru2 17.5(3)
C30 Ir1 Si1 Ru2 -175.0(12)
C29 Ir1 Si1 Ru2 -177.8(3)
C32 Ir1 Si1 Ru2 -106.3(3)
C31 Ir1 Si1 Ru2 -85.5(5)
C28 Ir1 Si1 Ru2 -143.9(2)
Ru1 Ir1 Si1 Ru2 80.63(6)
C7 Ir1 Si1 Ru1 -63.1(3)
C30 Ir1 Si1 Ru1 104.4(12)
C29 Ir1 Si1 Ru1 101.6(3)
C32 Ir1 Si1 Ru1 173.1(3)
C31 Ir1 Si1 Ru1 -166.1(5)
C28 Ir1 Si1 Ru1 135.4(2)
Ru2 Ir1 Si1 Ru1 -80.63(6)
C8 Ru1 Si1 C1 5.0(6)
C12 Ru1 Si1 C1 -49.9(6)
C9 Ru1 Si1 C1 60.4(6)
C11 Ru1 Si1 C1 -119.8(7)
C10 Ru1 Si1 C1 132.2(8)
Ru2 Ru1 Si1 C1 -136.9(5)
Ir1 Ru1 Si1 C1 146.3(5)
C8 Ru1 Si1 Ru2 141.8(4)
C12 Ru1 Si1 Ru2 86.9(4)
C9 Ru1 Si1 Ru2 -162.7(4)
C11 Ru1 Si1 Ru2 17.1(6)
C10 Ru1 Si1 Ru2 -90.9(7)
Ir1 Ru1 Si1 Ru2 -76.82(6)
C8 Ru1 Si1 Ir1 -141.3(4)
C12 Ru1 Si1 Ir1 163.8(4)
C9 Ru1 Si1 Ir1 -85.9(4)
C11 Ru1 Si1 Ir1 93.9(6)
C10 Ru1 Si1 Ir1 -14.1(7)
Ru2 Ru1 Si1 Ir1 76.82(6)
Ru2 Si1 C1 C2 72.9(9)
Ir1 Si1 C1 C2 -35.7(10)
Ru1 Si1 C1 C2 -166.7(6)
Ru2 Si1 C1 C6 -103.5(8)
Ir1 Si1 C1 C6 148.0(7)
Ru1 Si1 C1 C6 17.0(10)
C6 C1 C2 C3 -0.4(15)
Si1 C1 C2 C3 -176.9(8)
C1 C2 C3 C4 -1.1(18)
C2 C3 C4 C5 2.6(19)
C3 C4 C5 C6 -2.5(18)
C4 C5 C6 C1 1.0(18)
C2 C1 C6 C5 0.4(15)
Si1 C1 C6 C5 177.0(9)
C22 Ru2 C7 O1 -7.0(14)
C20 Ru2 C7 O1 52.4(12)
C21 Ru2 C7 O1 14.7(12)
C18 Ru2 C7 O1 40.7(18)
C19 Ru2 C7 O1 76.1(12)
Si1 Ru2 C7 O1 -167.1(11)
Ir1 Ru2 C7 O1 173.4(14)
Ru1 Ru2 C7 O1 -119.2(12)
C22 Ru2 C7 Ir1 179.6(3)
C20 Ru2 C7 Ir1 -121.0(3)
C21 Ru2 C7 Ir1 -158.7(3)
C18 Ru2 C7 Ir1 -132.7(8)
C19 Ru2 C7 Ir1 -97.3(4)
Si1 Ru2 C7 Ir1 19.5(3)
Ru1 Ru2 C7 Ir1 67.3(2)
C30 Ir1 C7 O1 -9.5(12)
C29 Ir1 C7 O1 5.3(14)
C32 Ir1 C7 O1 -71.5(12)
C31 Ir1 C7 O1 -44.7(11)
C28 Ir1 C7 O1 -55.3(15)
Si1 Ir1 C7 O1 167.0(11)
Ru2 Ir1 C7 O1 -173.7(13)
Ru1 Ir1 C7 O1 119.4(11)
C30 Ir1 C7 Ru2 164.1(4)
C29 Ir1 C7 Ru2 178.9(4)
C32 Ir1 C7 Ru2 102.2(4)
C31 Ir1 C7 Ru2 129.0(4)
C28 Ir1 C7 Ru2 118.3(7)
Si1 Ir1 C7 Ru2 -19.3(3)
Ru1 Ir1 C7 Ru2 -67.0(2)
C9 Ru1 C8 C12 119.3(8)
C11 Ru1 C8 C12 38.8(5)
C10 Ru1 C8 C12 80.8(6)
Si1 Ru1 C8 C12 -119.3(5)
Ru2 Ru1 C8 C12 -40.1(8)
Ir1 Ru1 C8 C12 161.7(4)
C12 Ru1 C8 C9 -119.3(8)
C11 Ru1 C8 C9 -80.4(6)
C10 Ru1 C8 C9 -38.5(6)
Si1 Ru1 C8 C9 121.4(5)
Ru2 Ru1 C8 C9 -159.4(5)
Ir1 Ru1 C8 C9 42.4(8)
C12 Ru1 C8 C13 119.9(11)
C9 Ru1 C8 C13 -120.9(12)
C11 Ru1 C8 C13 158.7(10)
C10 Ru1 C8 C13 -159.4(11)
Si1 Ru1 C8 C13 0.5(11)
Ru2 Ru1 C8 C13 79.8(11)
Ir1 Ru1 C8 C13 -78.4(10)
C12 C8 C9 C10 2.3(10)
C13 C8 C9 C10 -175.4(8)
Ru1 C8 C9 C10 63.3(6)
C12 C8 C9 C14 174.5(9)
C13 C8 C9 C14 -3.2(15)
Ru1 C8 C9 C14 -124.5(10)
C12 C8 C9 Ru1 -60.9(6)
C13 C8 C9 Ru1 121.3(9)
C12 Ru1 C9 C8 36.7(5)
C11 Ru1 C9 C8 80.1(6)
C10 Ru1 C9 C8 116.2(8)
Si1 Ru1 C9 C8 -100.0(6)
Ru2 Ru1 C9 C8 139.9(9)
Ir1 Ru1 C9 C8 -158.5(5)
C8 Ru1 C9 C10 -116.2(8)
C12 Ru1 C9 C10 -79.5(6)
C11 Ru1 C9 C10 -36.2(5)
Si1 Ru1 C9 C10 143.8(5)
Ru2 Ru1 C9 C10 23.6(14)
Ir1 Ru1 C9 C10 85.3(6)
C8 Ru1 C9 C14 122.5(12)
C12 Ru1 C9 C14 159.3(10)
C11 Ru1 C9 C14 -157.4(10)
C10 Ru1 C9 C14 -121.2(12)
Si1 Ru1 C9 C14 22.5(11)
Ru2 Ru1 C9 C14 -97.6(13)
Ir1 Ru1 C9 C14 -36.0(10)
C8 C9 C10 C11 -2.0(10)
C14 C9 C10 C11 -174.4(9)
Ru1 C9 C10 C11 60.1(6)
C8 C9 C10 C15 179.0(9)
C14 C9 C10 C15 6.6(15)
Ru1 C9 C10 C15 -118.9(9)
C8 C9 C10 Ru1 -62.1(6)
C14 C9 C10 Ru1 125.5(10)
C8 Ru1 C10 C11 -80.8(6)
C12 Ru1 C10 C11 -37.9(5)
C9 Ru1 C10 C11 -119.3(8)
Si1 Ru1 C10 C11 140.6(6)
Ru2 Ru1 C10 C11 68.3(6)
Ir1 Ru1 C10 C11 129.3(5)
C8 Ru1 C10 C9 38.5(6)
C12 Ru1 C10 C9 81.4(6)
C11 Ru1 C10 C9 119.3(8)
Si1 Ru1 C10 C9 -100.2(8)
Ru2 Ru1 C10 C9 -172.5(5)
Ir1 Ru1 C10 C9 -111.4(5)
C8 Ru1 C10 C15 159.0(11)
C12 Ru1 C10 C15 -158.1(10)
C9 Ru1 C10 C15 120.5(12)
C11 Ru1 C10 C15 -120.3(11)
Si1 Ru1 C10 C15 20.3(14)
Ru2 Ru1 C10 C15 -52.0(10)
Ir1 Ru1 C10 C15 9.1(10)
C9 C10 C11 C12 0.9(10)
C15 C10 C11 C12 180.0(8)
Ru1 C10 C11 C12 60.2(6)
C9 C10 C11 C16 179.2(8)
C15 C10 C11 C16 -1.8(14)
Ru1 C10 C11 C16 -121.6(9)
C9 C10 C11 Ru1 -59.3(6)
C15 C10 C11 Ru1 119.8(9)
C8 Ru1 C11 C10 80.2(6)
C12 Ru1 C11 C10 118.5(8)
C9 Ru1 C11 C10 37.1(5)
Si1 Ru1 C11 C10 -142.7(5)
Ru2 Ru1 C11 C10 -129.2(5)
Ir1 Ru1 C11 C10 -68.8(6)
C8 Ru1 C11 C12 -38.3(5)
C9 Ru1 C11 C12 -81.3(6)
C10 Ru1 C11 C12 -118.5(8)
Si1 Ru1 C11 C12 98.8(7)
Ru2 Ru1 C11 C12 112.3(5)
Ir1 Ru1 C11 C12 172.7(4)
C8 Ru1 C11 C16 -158.6(9)
C12 Ru1 C11 C16 -120.3(10)
C9 Ru1 C11 C16 158.4(9)
C10 Ru1 C11 C16 121.2(10)
Si1 Ru1 C11 C16 -21.5(12)
Ru2 Ru1 C11 C16 -8.0(8)
Ir1 Ru1 C11 C16 52.4(9)
C9 C8 C12 C11 -1.8(10)
C13 C8 C12 C11 176.0(8)
Ru1 C8 C12 C11 -62.7(6)
C9 C8 C12 C17 -174.6(8)
C13 C8 C12 C17 3.1(14)
Ru1 C8 C12 C17 124.4(9)
C9 C8 C12 Ru1 61.0(6)
C13 C8 C12 Ru1 -121.3(9)
C10 C11 C12 C8 0.5(9)
C16 C11 C12 C8 -177.7(8)
Ru1 C11 C12 C8 62.1(6)
C10 C11 C12 C17 173.3(8)
C16 C11 C12 C17 -4.9(14)
Ru1 C11 C12 C17 -125.1(9)
C10 C11 C12 Ru1 -61.6(6)
C16 C11 C12 Ru1 120.1(9)
C9 Ru1 C12 C8 -36.9(5)
C11 Ru1 C12 C8 -116.2(7)
C10 Ru1 C12 C8 -79.7(6)
Si1 Ru1 C12 C8 101.2(5)
Ru2 Ru1 C12 C8 159.8(4)
Ir1 Ru1 C12 C8 -140.9(9)
C8 Ru1 C12 C11 116.2(7)
C9 Ru1 C12 C11 79.4(6)
C10 Ru1 C12 C11 36.5(5)
Si1 Ru1 C12 C11 -142.6(4)
Ru2 Ru1 C12 C11 -84.0(5)
Ir1 Ru1 C12 C11 -24.7(13)
C8 Ru1 C12 C17 -121.1(10)
C9 Ru1 C12 C17 -158.0(9)
C11 Ru1 C12 C17 122.7(11)
C10 Ru1 C12 C17 159.1(10)
Si1 Ru1 C12 C17 -20.0(10)
Ru2 Ru1 C12 C17 38.6(9)
Ir1 Ru1 C12 C17 98.0(12)
C7 Ru2 C18 C19 50.6(12)
C22 Ru2 C18 C19 117.9(7)
C20 Ru2 C18 C19 37.4(5)
C21 Ru2 C18 C19 80.0(6)
Si1 Ru2 C18 C19 -101.0(5)
Ir1 Ru2 C18 C19 -60.4(7)
Ru1 Ru2 C18 C19 -153.6(4)
C7 Ru2 C18 C22 -67.4(11)
C20 Ru2 C18 C22 -80.5(5)
C21 Ru2 C18 C22 -37.9(5)
C19 Ru2 C18 C22 -117.9(7)
Si1 Ru2 C18 C22 141.1(4)
Ir1 Ru2 C18 C22 -178.3(4)
Ru1 Ru2 C18 C22 88.5(5)
C7 Ru2 C18 C23 173.3(9)
C22 Ru2 C18 C23 -119.4(11)
C20 Ru2 C18 C23 160.2(10)
C21 Ru2 C18 C23 -157.3(10)
C19 Ru2 C18 C23 122.7(11)
Si1 Ru2 C18 C23 21.7(9)
Ir1 Ru2 C18 C23 62.4(10)
Ru1 Ru2 C18 C23 -30.9(10)
C22 C18 C19 C20 -0.3(10)
C23 C18 C19 C20 174.7(8)
Ru2 C18 C19 C20 -61.1(6)
C22 C18 C19 C24 -174.9(9)
C23 C18 C19 C24 0.1(15)
Ru2 C18 C19 C24 124.3(9)
C22 C18 C19 Ru2 60.8(6)
C23 C18 C19 Ru2 -124.1(9)
C7 Ru2 C19 C18 -159.0(5)
C22 Ru2 C19 C18 -37.5(5)
C20 Ru2 C19 C18 -117.7(8)
C21 Ru2 C19 C18 -79.9(6)
Si1 Ru2 C19 C18 89.0(5)
Ir1 Ru2 C19 C18 145.2(4)
Ru1 Ru2 C19 C18 58.4(8)
C7 Ru2 C19 C20 -41.2(7)
C22 Ru2 C19 C20 80.2(6)
C21 Ru2 C19 C20 37.9(5)
C18 Ru2 C19 C20 117.7(8)
Si1 Ru2 C19 C20 -153.2(5)
Ir1 Ru2 C19 C20 -97.0(5)
Ru1 Ru2 C19 C20 176.2(4)
C7 Ru2 C19 C24 80.7(10)
C22 Ru2 C19 C24 -157.8(11)
C20 Ru2 C19 C24 121.9(12)
C21 Ru2 C19 C24 159.8(11)
C18 Ru2 C19 C24 -120.3(12)
Si1 Ru2 C19 C24 -31.3(10)
Ir1 Ru2 C19 C24 24.9(10)
Ru1 Ru2 C19 C24 -61.9(12)
C18 C19 C20 C21 -1.3(10)
C24 C19 C20 C21 173.1(9)
Ru2 C19 C20 C21 -63.4(6)
C18 C19 C20 C25 -175.6(8)
C24 C19 C20 C25 -1.1(15)
Ru2 C19 C20 C25 122.3(9)
C18 C19 C20 Ru2 62.1(6)
C24 C19 C20 Ru2 -123.5(9)
C7 Ru2 C20 C21 -95.3(6)
C22 Ru2 C20 C21 37.2(5)
C18 Ru2 C20 C21 79.9(5)
C19 Ru2 C20 C21 116.6(7)
Si1 Ru2 C20 C21 157.1(4)
Ir1 Ru2 C20 C21 -139.6(4)
Ru1 Ru2 C20 C21 -56.1(13)
C7 Ru2 C20 C19 148.1(6)
C22 Ru2 C20 C19 -79.4(6)
C21 Ru2 C20 C19 -116.6(7)
C18 Ru2 C20 C19 -36.7(5)
Si1 Ru2 C20 C19 40.5(7)
Ir1 Ru2 C20 C19 103.7(5)
Ru1 Ru2 C20 C19 -172.7(8)
C7 Ru2 C20 C25 23.7(10)
C22 Ru2 C20 C25 156.2(11)
C21 Ru2 C20 C25 119.0(12)
C18 Ru2 C20 C25 -161.2(11)
C19 Ru2 C20 C25 -124.4(12)
Si1 Ru2 C20 C25 -83.9(10)
Ir1 Ru2 C20 C25 -20.7(10)
Ru1 Ru2 C20 C25 62.8(16)
C19 C20 C21 C22 2.5(10)
C25 C20 C21 C22 177.0(8)
Ru2 C20 C21 C22 -61.4(6)
C19 C20 C21 C26 -177.5(9)
C25 C20 C21 C26 -3.0(14)
Ru2 C20 C21 C26 118.7(9)
C19 C20 C21 Ru2 63.8(6)
C25 C20 C21 Ru2 -121.6(9)
C7 Ru2 C21 C22 -152.3(5)
C20 Ru2 C21 C22 117.7(7)
C18 Ru2 C21 C22 38.2(5)
C19 Ru2 C21 C22 79.9(5)
Si1 Ru2 C21 C22 34.6(13)
Ir1 Ru2 C21 C22 -176.9(4)
Ru1 Ru2 C21 C22 -77.2(6)
C7 Ru2 C21 C20 90.0(6)
C22 Ru2 C21 C20 -117.7(7)
C18 Ru2 C21 C20 -79.4(6)
C19 Ru2 C21 C20 -37.8(5)
Si1 Ru2 C21 C20 -83.1(11)
Ir1 Ru2 C21 C20 65.4(6)
Ru1 Ru2 C21 C20 165.1(4)
C7 Ru2 C21 C26 -28.9(9)
C22 Ru2 C21 C26 123.4(11)
C20 Ru2 C21 C26 -118.9(10)
C18 Ru2 C21 C26 161.7(9)
C19 Ru2 C21 C26 -156.7(9)
Si1 Ru2 C21 C26 158.1(7)
Ir1 Ru2 C21 C26 -53.5(10)
Ru1 Ru2 C21 C26 46.2(9)
C20 C21 C22 C18 -2.7(10)
C26 C21 C22 C18 177.3(9)
Ru2 C21 C22 C18 -64.1(6)
C20 C21 C22 C27 -177.0(8)
C26 C21 C22 C27 3.0(15)
Ru2 C21 C22 C27 121.5(9)
C20 C21 C22 Ru2 61.5(6)
C26 C21 C22 Ru2 -118.6(10)
C19 C18 C22 C21 1.9(10)
C23 C18 C22 C21 -173.3(8)
Ru2 C18 C22 C21 63.8(6)
C19 C18 C22 C27 176.3(8)
C23 C18 C22 C27 1.1(14)
Ru2 C18 C22 C27 -121.8(9)
C19 C18 C22 Ru2 -61.9(6)
C23 C18 C22 Ru2 122.9(9)
C7 Ru2 C22 C21 37.2(7)
C20 Ru2 C22 C21 -37.3(5)
C18 Ru2 C22 C21 -116.2(7)
C19 Ru2 C22 C21 -79.6(6)
Si1 Ru2 C22 C21 -168.9(4)
Ir1 Ru2 C22 C21 44(5)
Ru1 Ru2 C22 C21 128.3(5)
C7 Ru2 C22 C18 153.3(5)
C20 Ru2 C22 C18 78.9(5)
C21 Ru2 C22 C18 116.2(7)
C19 Ru2 C22 C18 36.6(5)
Si1 Ru2 C22 C18 -52.8(6)
Ir1 Ru2 C22 C18 160(4)
Ru1 Ru2 C22 C18 -115.5(4)
C7 Ru2 C22 C27 -85.1(9)
C20 Ru2 C22 C27 -159.5(9)
C21 Ru2 C22 C27 -122.2(10)
C18 Ru2 C22 C27 121.6(10)
C19 Ru2 C22 C27 158.2(9)
Si1 Ru2 C22 C27 68.8(9)
Ir1 Ru2 C22 C27 -79(5)
Ru1 Ru2 C22 C27 6.1(9)
C7 Ir1 C28 C29 93.3(9)
C30 Ir1 C28 C29 40.1(7)
C32 Ir1 C28 C29 117.7(9)
C31 Ir1 C28 C29 81.1(7)
Si1 Ir1 C28 C29 -130.6(6)
Ru2 Ir1 C28 C29 -178.0(5)
Ru1 Ir1 C28 C29 -79.6(7)
C7 Ir1 C28 C32 -24.4(11)
C30 Ir1 C28 C32 -77.6(7)
C29 Ir1 C28 C32 -117.7(9)
C31 Ir1 C28 C32 -36.6(6)
Si1 Ir1 C28 C32 111.7(6)
Ru2 Ir1 C28 C32 64.3(8)
Ru1 Ir1 C28 C32 162.7(5)
C7 Ir1 C28 C33 -145.5(9)
C30 Ir1 C28 C33 161.3(11)
C29 Ir1 C28 C33 121.2(12)
C32 Ir1 C28 C33 -121.1(12)
C31 Ir1 C28 C33 -157.7(11)
Si1 Ir1 C28 C33 -9.4(10)
Ru2 Ir1 C28 C33 -56.8(11)
Ru1 Ir1 C28 C33 41.6(11)
C32 C28 C29 C30 -1.1(11)
C33 C28 C29 C30 170.8(9)
Ir1 C28 C29 C30 -63.2(6)
C32 C28 C29 C34 -178.1(10)
C33 C28 C29 C34 -6.1(17)
Ir1 C28 C29 C34 119.9(11)
C32 C28 C29 Ir1 62.0(6)
C33 C28 C29 Ir1 -126.0(10)
C7 Ir1 C29 C28 -138.2(6)
C30 Ir1 C29 C28 -114.4(9)
C32 Ir1 C29 C28 -37.0(6)
C31 Ir1 C29 C28 -78.1(7)
Si1 Ir1 C29 C28 64.3(7)
Ru2 Ir1 C29 C28 26(6)
Ru1 Ir1 C29 C28 126.6(5)
C7 Ir1 C29 C30 -23.8(9)
C32 Ir1 C29 C30 77.4(7)
C31 Ir1 C29 C30 36.3(6)
C28 Ir1 C29 C30 114.4(9)
Si1 Ir1 C29 C30 178.8(5)
Ru2 Ir1 C29 C30 141(6)
Ru1 Ir1 C29 C30 -119.0(6)
C7 Ir1 C29 C34 102.6(12)
C30 Ir1 C29 C34 126.4(14)
C32 Ir1 C29 C34 -156.2(13)
C31 Ir1 C29 C34 162.7(13)
C28 Ir1 C29 C34 -119.2(14)
Si1 Ir1 C29 C34 -54.8(12)
Ru2 Ir1 C29 C34 -93(6)
Ru1 Ir1 C29 C34 7.4(12)
C28 C29 C30 C31 0.3(11)
C34 C29 C30 C31 177.0(11)
Ir1 C29 C30 C31 -64.2(7)
C28 C29 C30 C35 -177.1(9)
C34 C29 C30 C35 -0.4(18)
Ir1 C29 C30 C35 118.4(10)
C28 C29 C30 Ir1 64.5(7)
C34 C29 C30 Ir1 -118.8(12)
C7 Ir1 C30 C31 -79.7(7)
C29 Ir1 C30 C31 116.6(9)
C32 Ir1 C30 C31 36.4(6)
C28 Ir1 C30 C31 78.5(6)
Si1 Ir1 C30 C31 113.0(12)
Ru2 Ir1 C30 C31 -60.3(8)
Ru1 Ir1 C30 C31 -155.6(5)
C7 Ir1 C30 C29 163.7(6)
C32 Ir1 C30 C29 -80.2(6)
C31 Ir1 C30 C29 -116.6(9)
C28 Ir1 C30 C29 -38.1(6)
Si1 Ir1 C30 C29 -3.6(16)
Ru2 Ir1 C30 C29 -177.0(4)
Ru1 Ir1 C30 C29 87.8(6)
C7 Ir1 C30 C35 42.1(13)
C29 Ir1 C30 C35 -121.6(15)
C32 Ir1 C30 C35 158.2(14)
C31 Ir1 C30 C35 121.8(15)
C28 Ir1 C30 C35 -159.7(14)
Si1 Ir1 C30 C35 -125.2(12)
Ru2 Ir1 C30 C35 61.5(15)
Ru1 Ir1 C30 C35 -33.8(14)
C29 C30 C31 C32 0.6(11)
C35 C30 C31 C32 178.0(9)
Ir1 C30 C31 C32 -62.1(7)
C29 C30 C31 C36 -176.7(9)
C35 C30 C31 C36 0.7(16)
Ir1 C30 C31 C36 120.6(10)
C29 C30 C31 Ir1 62.7(7)
C35 C30 C31 Ir1 -119.9(10)
C7 Ir1 C31 C30 104.4(6)
C29 Ir1 C31 C30 -39.2(6)
C32 Ir1 C31 C30 -118.5(9)
C28 Ir1 C31 C30 -81.2(6)
Si1 Ir1 C31 C30 -151.8(5)
Ru2 Ir1 C31 C30 144.0(5)
Ru1 Ir1 C31 C30 59.1(10)
C7 Ir1 C31 C32 -137.1(6)
C30 Ir1 C31 C32 118.5(9)
C29 Ir1 C31 C32 79.3(6)
C28 Ir1 C31 C32 37.3(6)
Si1 Ir1 C31 C32 -33.3(9)
Ru2 Ir1 C31 C32 -97.5(6)
Ru1 Ir1 C31 C32 177.6(5)
C7 Ir1 C31 C36 -17.9(12)
C30 Ir1 C31 C36 -122.3(14)
C29 Ir1 C31 C36 -161.4(13)
C32 Ir1 C31 C36 119.2(14)
C28 Ir1 C31 C36 156.5(13)
Si1 Ir1 C31 C36 85.9(12)
Ru2 Ir1 C31 C36 21.7(13)
Ru1 Ir1 C31 C36 -63.2(16)
C30 C31 C32 C28 -1.4(11)
C36 C31 C32 C28 176.1(9)
Ir1 C31 C32 C28 -62.9(6)
C30 C31 C32 C37 -175.5(9)
C36 C31 C32 C37 1.9(15)
Ir1 C31 C32 C37 122.9(9)
C30 C31 C32 Ir1 61.6(7)
C36 C31 C32 Ir1 -121.0(9)
C29 C28 C32 C31 1.6(11)
C33 C28 C32 C31 -170.5(9)
Ir1 C28 C32 C31 63.1(6)
C29 C28 C32 C37 175.8(9)
C33 C28 C32 C37 3.7(15)
Ir1 C28 C32 C37 -122.7(9)
C29 C28 C32 Ir1 -61.6(7)
C33 C28 C32 Ir1 126.4(10)
C7 Ir1 C32 C31 50.1(7)
C30 Ir1 C32 C31 -36.2(6)
C29 Ir1 C32 C31 -80.5(7)
C28 Ir1 C32 C31 -117.6(9)
Si1 Ir1 C32 C31 161.0(6)
Ru2 Ir1 C32 C31 102.3(6)
Ru1 Ir1 C32 C31 -176.4(8)
C7 Ir1 C32 C28 167.7(6)
C30 Ir1 C32 C28 81.4(7)
C29 Ir1 C32 C28 37.0(6)
C31 Ir1 C32 C28 117.6(9)
Si1 Ir1 C32 C28 -81.4(6)
Ru2 Ir1 C32 C28 -140.1(5)
Ru1 Ir1 C32 C28 -58.9(13)
C7 Ir1 C32 C37 -71.3(10)
C30 Ir1 C32 C37 -157.6(11)
C29 Ir1 C32 C37 158.0(11)
C31 Ir1 C32 C37 -121.4(12)
C28 Ir1 C32 C37 121.0(12)
Si1 Ir1 C32 C37 39.6(10)
Ru2 Ir1 C32 C37 -19.1(10)
Ru1 Ir1 C32 C37 62.1(15)
C44 Ru4 Si2 C38 -146.4(5)
C58 Ru4 Si2 C38 52.1(5)
C57 Ru4 Si2 C38 46.0(9)
C56 Ru4 Si2 C38 -42.2(6)
C55 Ru4 Si2 C38 -18.7(5)
C59 Ru4 Si2 C38 19.2(5)
Ir2 Ru4 Si2 C38 -130.3(4)
Ru3 Ru4 Si2 C38 148.4(4)
C44 Ru4 Si2 Ir2 -16.2(3)
C58 Ru4 Si2 Ir2 -177.6(3)
C57 Ru4 Si2 Ir2 176.2(8)
C56 Ru4 Si2 Ir2 88.0(4)
C55 Ru4 Si2 Ir2 111.5(2)
C59 Ru4 Si2 Ir2 149.5(2)
Ru3 Ru4 Si2 Ir2 -81.34(6)
C44 Ru4 Si2 Ru3 65.2(3)
C58 Ru4 Si2 Ru3 -96.3(3)
C57 Ru4 Si2 Ru3 -102.4(8)
C56 Ru4 Si2 Ru3 169.4(4)
C55 Ru4 Si2 Ru3 -167.1(2)
C59 Ru4 Si2 Ru3 -129.2(2)
Ir2 Ru4 Si2 Ru3 81.34(6)
C44 Ir2 Si2 C38 149.6(4)
C66 Ir2 Si2 C38 -39.2(4)
C67 Ir2 Si2 C38 -46.5(7)
C65 Ir2 Si2 C38 -4.3(4)
C68 Ir2 Si2 C38 45.2(5)
C69 Ir2 Si2 C38 31.0(4)
Ru4 Ir2 Si2 C38 133.8(4)
Ru3 Ir2 Si2 C38 -144.6(4)
C44 Ir2 Si2 Ru4 15.8(3)
C66 Ir2 Si2 Ru4 -173.0(2)
C67 Ir2 Si2 Ru4 179.7(5)
C65 Ir2 Si2 Ru4 -138.03(19)
C68 Ir2 Si2 Ru4 -88.6(4)
C69 Ir2 Si2 Ru4 -102.77(19)
Ru3 Ir2 Si2 Ru4 81.66(6)
C44 Ir2 Si2 Ru3 -65.9(3)
C66 Ir2 Si2 Ru3 105.3(2)
C67 Ir2 Si2 Ru3 98.1(5)
C65 Ir2 Si2 Ru3 140.30(19)
C68 Ir2 Si2 Ru3 -170.2(4)
C69 Ir2 Si2 Ru3 175.57(19)
Ru4 Ir2 Si2 Ru3 -81.66(6)
C48 Ru3 Si2 C38 -143.2(8)
C49 Ru3 Si2 C38 -64.9(6)
C47 Ru3 Si2 C38 108.8(7)
C46A Ru3 Si2 C38 60.5(6)
C45 Ru3 Si2 C38 -9.3(5)
C45A Ru3 Si2 C38 4.1(6)
C46 Ru3 Si2 C38 44.7(5)
C47A Ru3 Si2 C38 138.2(9)
C49A Ru3 Si2 C38 -50.5(6)
C48A Ru3 Si2 C38 -115.2(7)
Ir2 Ru3 Si2 C38 138.2(4)
C48 Ru3 Si2 Ru4 2.0(7)
C49 Ru3 Si2 Ru4 80.4(4)
C47 Ru3 Si2 Ru4 -105.9(5)
C46A Ru3 Si2 Ru4 -154.2(4)
C45 Ru3 Si2 Ru4 136.0(3)
C45A Ru3 Si2 Ru4 149.4(3)
C46 Ru3 Si2 Ru4 -170.1(3)
C47A Ru3 Si2 Ru4 -76.5(8)
C49A Ru3 Si2 Ru4 94.8(4)
C48A Ru3 Si2 Ru4 30.0(6)
Ir2 Ru3 Si2 Ru4 -76.58(6)
C48 Ru3 Si2 Ir2 78.6(7)
C49 Ru3 Si2 Ir2 157.0(4)
C47 Ru3 Si2 Ir2 -29.3(5)
C46A Ru3 Si2 Ir2 -77.7(4)
C45 Ru3 Si2 Ir2 -147.4(3)
C45A Ru3 Si2 Ir2 -134.1(3)
C46 Ru3 Si2 Ir2 -93.5(3)
C47A Ru3 Si2 Ir2 0.1(8)
C49A Ru3 Si2 Ir2 171.4(4)
C48A Ru3 Si2 Ir2 106.6(6)
Ru4 Si2 C38 C43 -144.2(6)
Ir2 Si2 C38 C43 108.1(8)
Ru3 Si2 C38 C43 -14.1(10)
Ru4 Si2 C38 C39 38.5(10)
Ir2 Si2 C38 C39 -69.2(9)
Ru3 Si2 C38 C39 168.6(6)
C43 C38 C39 C40 0.3(16)
Si2 C38 C39 C40 177.8(9)
C38 C39 C40 C41 -1.7(18)
C39 C40 C41 C42 0.5(18)
C40 C41 C42 C43 1.9(17)
C39 C38 C43 C42 2.1(15)
Si2 C38 C43 C42 -175.3(8)
C41 C42 C43 C38 -3.3(17)
C58 Ru4 C44 O2 -6.0(13)
C57 Ru4 C44 O2 10.6(11)
C56 Ru4 C44 O2 48.2(11)
C55 Ru4 C44 O2 73.6(11)
C59 Ru4 C44 O2 48.6(15)
Si2 Ru4 C44 O2 -166.1(11)
Ir2 Ru4 C44 O2 176.0(13)
Ru3 Ru4 C44 O2 -118.6(11)
C58 Ru4 C44 Ir2 178.0(3)
C57 Ru4 C44 Ir2 -165.4(3)
C56 Ru4 C44 Ir2 -127.8(3)
C55 Ru4 C44 Ir2 -102.4(4)
C59 Ru4 C44 Ir2 -127.4(7)
Si2 Ru4 C44 Ir2 17.9(3)
Ru3 Ru4 C44 Ir2 65.4(2)
C66 Ir2 C44 O2 -1.2(14)
C67 Ir2 C44 O2 -7.5(11)
C65 Ir2 C44 O2 -68.8(12)
Si2 Ir2 C44 O2 166.1(10)
C68 Ir2 C44 O2 -41.3(10)
C69 Ir2 C44 O2 -71.4(11)
Ru4 Ir2 C44 O2 -176.1(13)
Ru3 Ir2 C44 O2 118.1(11)
C66 Ir2 C44 Ru4 175.0(3)
C67 Ir2 C44 Ru4 168.6(3)
C65 Ir2 C44 Ru4 107.3(6)
Si2 Ir2 C44 Ru4 -17.7(3)
C68 Ir2 C44 Ru4 134.9(3)
C69 Ir2 C44 Ru4 104.7(3)
Ru3 Ir2 C44 Ru4 -65.8(2)
C48 Ru3 C45 C49 37.65(12)
C47 Ru3 C45 C49 80.43(19)
C46A Ru3 C45 C49 106.1(4)
C45A Ru3 C45 C49 137(2)
C46 Ru3 C45 C49 117.84(17)
C47A Ru3 C45 C49 66.6(3)
C49A Ru3 C45 C49 -10.0(7)
C48A Ru3 C45 C49 24.9(4)
Si2 Ru3 C45 C49 -125.7(3)
Ir2 Ru3 C45 C49 152.0(6)
C48 Ru3 C45 C46 -80.20(19)
C49 Ru3 C45 C46 -117.84(16)
C47 Ru3 C45 C46 -37.41(12)
C46A Ru3 C45 C46 -11.7(4)
C45A Ru3 C45 C46 20(2)
C47A Ru3 C45 C46 -51.2(3)
C49A Ru3 C45 C46 -127.8(7)
C48A Ru3 C45 C46 -93.0(3)
Si2 Ru3 C45 C46 116.5(3)
Ir2 Ru3 C45 C46 34.2(5)
C48 Ru3 C45 C50 158.59(7)
C49 Ru3 C45 C50 120.94(16)
C47 Ru3 C45 C50 -158.63(7)
C46A Ru3 C45 C50 -132.9(4)
C45A Ru3 C45 C50 -102(2)
C46 Ru3 C45 C50 -121.22(16)
C47A Ru3 C45 C50 -172.5(3)
C49A Ru3 C45 C50 111.0(7)
C48A Ru3 C45 C50 145.8(4)
Si2 Ru3 C45 C50 -4.7(3)
Ir2 Ru3 C45 C50 -87.1(6)
C49 C45 C46 C47 0.0
C50 C45 C46 C47 180.0
Ru3 C45 C46 C47 61.3(3)
C49 C45 C46 C51 180.0
C50 C45 C46 C51 0.0
Ru3 C45 C46 C51 -118.7(3)
C49 C45 C46 Ru3 -61.3(3)
C50 C45 C46 Ru3 118.7(3)
C48 Ru3 C46 C47 -37.61(12)
C49 Ru3 C46 C47 -80.42(19)
C46A Ru3 C46 C47 14.9(18)
C45 Ru3 C46 C47 -117.89(16)
C45A Ru3 C46 C47 -124.8(7)
C47A Ru3 C46 C47 -11.7(4)
C49A Ru3 C46 C47 -91.3(3)
C48A Ru3 C46 C47 -50.1(3)
Si2 Ru3 C46 C47 139.3(3)
Ir2 Ru3 C46 C47 77.7(2)
C48 Ru3 C46 C45 80.28(18)
C49 Ru3 C46 C45 37.47(12)
C47 Ru3 C46 C45 117.89(16)
C46A Ru3 C46 C45 132.8(17)
C45A Ru3 C46 C45 -6.9(7)
C47A Ru3 C46 C45 106.2(4)
C49A Ru3 C46 C45 26.6(4)
C48A Ru3 C46 C45 67.8(3)
Si2 Ru3 C46 C45 -102.9(3)
Ir2 Ru3 C46 C45 -164.4(3)
C48 Ru3 C46 C51 -158.58(7)
C49 Ru3 C46 C51 158.61(7)
C47 Ru3 C46 C51 -120.97(17)
C46A Ru3 C46 C51 -106.1(17)
C45 Ru3 C46 C51 121.14(16)
C45A Ru3 C46 C51 114.3(7)
C47A Ru3 C46 C51 -132.6(4)
C49A Ru3 C46 C51 147.7(4)
C48A Ru3 C46 C51 -171.1(3)
Si2 Ru3 C46 C51 18.3(3)
Ir2 Ru3 C46 C51 -43.3(3)
C45 C46 C47 C48 0.0
C51 C46 C47 C48 180.0
Ru3 C46 C47 C48 61.5(3)
C45 C46 C47 C52 180.0
C51 C46 C47 C52 0.0
Ru3 C46 C47 C52 -118.5(3)
C45 C46 C47 Ru3 -61.5(3)
C51 C46 C47 Ru3 118.5(3)
C48 Ru3 C47 C46 117.68(16)
C49 Ru3 C47 C46 80.00(19)
C46A Ru3 C47 C46 -6.5(8)
C45 Ru3 C47 C46 37.35(12)
C45A Ru3 C47 C46 27.6(4)
C47A Ru3 C47 C46 137.4(16)
C49A Ru3 C47 C46 69.4(3)
C48A Ru3 C47 C46 108.3(4)
Si2 Ru3 C47 C46 -95.7(4)
Ir2 Ru3 C47 C46 -118.6(2)
C49 Ru3 C47 C48 -37.67(11)
C46A Ru3 C47 C48 -124.2(7)
C45 Ru3 C47 C48 -80.32(18)
C45A Ru3 C47 C48 -90.0(3)
C46 Ru3 C47 C48 -117.68(16)
C47A Ru3 C47 C48 19.8(16)
C49A Ru3 C47 C48 -48.3(3)
C48A Ru3 C47 C48 -9.4(5)
Si2 Ru3 C47 C48 146.6(5)
Ir2 Ru3 C47 C48 123.8(2)
C48 Ru3 C47 C52 -120.96(16)
C49 Ru3 C47 C52 -158.64(7)
C46A Ru3 C47 C52 114.8(8)
C45 Ru3 C47 C52 158.71(7)
C45A Ru3 C47 C52 149.0(4)
C46 Ru3 C47 C52 121.36(16)
C47A Ru3 C47 C52 -101.2(16)
C49A Ru3 C47 C52 -169.3(3)
C48A Ru3 C47 C52 -130.3(4)
Si2 Ru3 C47 C52 25.6(5)
Ir2 Ru3 C47 C52 2.8(2)
C46 C47 C48 C49 0.0
C52 C47 C48 C49 180.0
Ru3 C47 C48 C49 61.9(3)
C46 C47 C48 C53 180.0
C52 C47 C48 C53 0.0
Ru3 C47 C48 C53 -118.1(3)
C46 C47 C48 Ru3 -61.9(3)
C52 C47 C48 Ru3 118.1(3)
C47 Ru3 C48 C49 -117.51(16)
C46A Ru3 C48 C49 -91.0(4)
C45 Ru3 C48 C49 -37.52(12)
C45A Ru3 C48 C49 -48.2(3)
C46 Ru3 C48 C49 -80.04(19)
C47A Ru3 C48 C49 -127.3(8)
C49A Ru3 C48 C49 -7.9(5)
C48A Ru3 C48 C49 27.1(17)
Si2 Ru3 C48 C49 105.9(6)
Ir2 Ru3 C48 C49 169.3(3)
C49 Ru3 C48 C47 117.51(16)
C46A Ru3 C48 C47 26.5(4)
C45 Ru3 C48 C47 79.99(18)
C45A Ru3 C48 C47 69.3(3)
C46 Ru3 C48 C47 37.47(11)
C47A Ru3 C48 C47 -9.8(8)
C49A Ru3 C48 C47 109.6(4)
C48A Ru3 C48 C47 144.6(17)
Si2 Ru3 C48 C47 -136.6(6)
Ir2 Ru3 C48 C47 -73.2(2)
C49 Ru3 C48 C53 -121.21(16)
C47 Ru3 C48 C53 121.28(16)
C46A Ru3 C48 C53 147.8(4)
C45 Ru3 C48 C53 -158.73(7)
C45A Ru3 C48 C53 -169.4(3)
C46 Ru3 C48 C53 158.74(7)
C47A Ru3 C48 C53 111.5(8)
C49A Ru3 C48 C53 -129.1(5)
C48A Ru3 C48 C53 -94.1(17)
Si2 Ru3 C48 C53 -15.3(6)
Ir2 Ru3 C48 C53 48.1(3)
C47 C48 C49 C45 0.0
C53 C48 C49 C45 180.0
Ru3 C48 C49 C45 62.0(3)
C47 C48 C49 C54 180.0
C53 C48 C49 C54 0.0
Ru3 C48 C49 C54 -118.0(3)
C47 C48 C49 Ru3 -62.0(3)
C53 C48 C49 Ru3 118.0(3)
C46 C45 C49 C48 0.0
C50 C45 C49 C48 180.0
Ru3 C45 C49 C48 -61.6(3)
C46 C45 C49 C54 180.0
C50 C45 C49 C54 0.0
Ru3 C45 C49 C54 118.4(3)
C46 C45 C49 Ru3 61.6(3)
C50 C45 C49 Ru3 -118.4(3)
C47 Ru3 C49 C48 37.65(12)
C46A Ru3 C49 C48 67.5(3)
C45 Ru3 C49 C48 117.62(16)
C45A Ru3 C49 C48 108.3(4)
C46 Ru3 C49 C48 80.25(19)
C47A Ru3 C49 C48 24.8(4)
C49A Ru3 C49 C48 146(2)
C48A Ru3 C49 C48 -11.8(8)
Si2 Ru3 C49 C48 -145.5(3)
Ir2 Ru3 C49 C48 -27.3(7)
C48 Ru3 C49 C45 -117.62(16)
C47 Ru3 C49 C45 -79.97(18)
C46A Ru3 C49 C45 -50.1(3)
C45A Ru3 C49 C45 -9.3(5)
C46 Ru3 C49 C45 -37.37(12)
C47A Ru3 C49 C45 -92.8(4)
C49A Ru3 C49 C45 28(2)
C48A Ru3 C49 C45 -129.4(7)
Si2 Ru3 C49 C45 96.9(3)
Ir2 Ru3 C49 C45 -144.9(7)
C48 Ru3 C49 C54 121.02(16)
C47 Ru3 C49 C54 158.67(7)
C46A Ru3 C49 C54 -171.4(3)
C45 Ru3 C49 C54 -121.37(16)
C45A Ru3 C49 C54 -130.7(5)
C46 Ru3 C49 C54 -158.73(7)
C47A Ru3 C49 C54 145.8(4)
C49A Ru3 C49 C54 -93(2)
C48A Ru3 C49 C54 109.2(7)
Si2 Ru3 C49 C54 -24.5(4)
Ir2 Ru3 C49 C54 93.7(7)
C48 Ru3 C45A C46A -66.9(3)
C49 Ru3 C45A C46A -106.9(4)
C47 Ru3 C45A C46A -24.3(4)
C45 Ru3 C45A C46A -142(2)
C46 Ru3 C45A C46A 12.1(7)
C47A Ru3 C45A C46A -37.77(13)
C49A Ru3 C45A C46A -117.17(18)
C48A Ru3 C45A C46A -80.0(2)
Si2 Ru3 C45A C46A 125.3(3)
Ir2 Ru3 C45A C46A 48.1(4)
C48 Ru3 C45A C49A 50.3(3)
C49 Ru3 C45A C49A 10.2(5)
C47 Ru3 C45A C49A 92.9(3)
C46A Ru3 C45A C49A 117.17(18)
C45 Ru3 C45A C49A -25(2)
C46 Ru3 C45A C49A 129.3(7)
C47A Ru3 C45A C49A 79.4(2)
C48A Ru3 C45A C49A 37.14(12)
Si2 Ru3 C45A C49A -117.5(3)
Ir2 Ru3 C45A C49A 165.3(5)
C48 Ru3 C45A C50A 172.1(3)
C49 Ru3 C45A C50A 132.0(5)
C47 Ru3 C45A C50A -145.3(4)
C46A Ru3 C45A C50A -121.03(18)
C45 Ru3 C45A C50A 96(2)
C46 Ru3 C45A C50A -108.9(7)
C47A Ru3 C45A C50A -158.80(8)
C49A Ru3 C45A C50A 121.80(17)
C48A Ru3 C45A C50A 158.94(7)
Si2 Ru3 C45A C50A 4.3(3)
Ir2 Ru3 C45A C50A -72.9(4)
C49A C45A C46A C47A 0.0
C50A C45A C46A C47A 180.0
Ru3 C45A C46A C47A 62.9(3)
C49A C45A C46A C51A 180.0
C50A C45A C46A C51A 0.0
Ru3 C45A C46A C51A -117.1(3)
C49A C45A C46A Ru3 -62.9(3)
C50A C45A C46A Ru3 117.1(3)
C48 Ru3 C46A C47A -25.2(4)
C49 Ru3 C46A C47A -68.1(3)
C47 Ru3 C46A C47A 12.3(8)
C45 Ru3 C46A C47A -108.8(4)
C45A Ru3 C46A C47A -117.11(18)
C46 Ru3 C46A C47A -147.3(17)
C49A Ru3 C46A C47A -79.4(2)
C48A Ru3 C46A C47A -37.21(13)
Si2 Ru3 C46A C47A 144.9(4)
Ir2 Ru3 C46A C47A 90.2(3)
C48 Ru3 C46A C45A 91.9(3)
C49 Ru3 C46A C45A 49.0(3)
C47 Ru3 C46A C45A 129.4(7)
C45 Ru3 C46A C45A 8.3(5)
C46 Ru3 C46A C45A -30.2(18)
C47A Ru3 C46A C45A 117.11(17)
C49A Ru3 C46A C45A 37.69(13)
C48A Ru3 C46A C45A 79.9(2)
Si2 Ru3 C46A C45A -98.0(4)
Ir2 Ru3 C46A C45A -152.7(3)
C48 Ru3 C46A C51A -147.0(4)
C49 Ru3 C46A C51A 170.1(3)
C47 Ru3 C46A C51A -109.5(8)
C45 Ru3 C46A C51A 129.4(4)
C45A Ru3 C46A C51A 121.16(18)
C46 Ru3 C46A C51A 90.9(17)
C47A Ru3 C46A C51A -121.74(18)
C49A Ru3 C46A C51A 158.84(7)
C48A Ru3 C46A C51A -158.95(7)
Si2 Ru3 C46A C51A 23.2(4)
Ir2 Ru3 C46A C51A -31.5(3)
C45A C46A C47A C48A 0.0
C51A C46A C47A C48A 180.0
Ru3 C46A C47A C48A 62.2(3)
C45A C46A C47A C52A 180.0
C51A C46A C47A C52A 0.0
Ru3 C46A C47A C52A -117.8(3)
C45A C46A C47A Ru3 -62.2(3)
C51A C46A C47A Ru3 117.8(3)
C48 Ru3 C47A C46A 126.3(8)
C49 Ru3 C47A C46A 90.6(4)
C47 Ru3 C47A C46A -25.6(17)
C45 Ru3 C47A C46A 48.4(3)
C45A Ru3 C47A C46A 38.00(13)
C46 Ru3 C47A C46A 8.4(5)
C49A Ru3 C47A C46A 80.7(2)
C48A Ru3 C47A C46A 117.74(19)
Si2 Ru3 C47A C46A -105.8(6)
Ir2 Ru3 C47A C46A -105.8(3)
C48 Ru3 C47A C48A 8.6(8)
C49 Ru3 C47A C48A -27.1(4)
C47 Ru3 C47A C48A -143.4(16)
C46A Ru3 C47A C48A -117.74(18)
C45 Ru3 C47A C48A -69.3(3)
C45A Ru3 C47A C48A -79.7(2)
C46 Ru3 C47A C48A -109.4(4)
C49A Ru3 C47A C48A -37.04(13)
Si2 Ru3 C47A C48A 136.4(6)
Ir2 Ru3 C47A C48A 136.5(3)
C48 Ru3 C47A C52A -113.1(8)
C49 Ru3 C47A C52A -148.9(4)
C47 Ru3 C47A C52A 94.9(16)
C46A Ru3 C47A C52A 120.55(19)
C45 Ru3 C47A C52A 169.0(3)
C45A Ru3 C47A C52A 158.55(8)
C46 Ru3 C47A C52A 128.9(4)
C49A Ru3 C47A C52A -158.76(7)
C48A Ru3 C47A C52A -121.71(18)
Si2 Ru3 C47A C52A 14.7(7)
Ir2 Ru3 C47A C52A 14.8(3)
C46A C47A C48A C49A 0.0
C52A C47A C48A C49A 180.0
Ru3 C47A C48A C49A 60.9(3)
C46A C47A C48A C53A 180.0
C52A C47A C48A C53A 0.0
Ru3 C47A C48A C53A -119.1(3)
C46A C47A C48A Ru3 -60.9(3)
C52A C47A C48A Ru3 119.1(3)
C48 Ru3 C48A C49A -136.6(17)
C49 Ru3 C48A C49A 6.4(8)
C47 Ru3 C48A C49A -108.0(4)
C46A Ru3 C48A C49A -80.6(2)
C45 Ru3 C48A C49A -27.3(4)
C45A Ru3 C48A C49A -37.53(14)
C46 Ru3 C48A C49A -68.9(3)
C47A Ru3 C48A C49A -118.23(19)
Si2 Ru3 C48A C49A 96.5(5)
Ir2 Ru3 C48A C49A 179.3(3)
C48 Ru3 C48A C47A -18.4(18)
C49 Ru3 C48A C47A 124.6(7)
C47 Ru3 C48A C47A 10.2(5)
C46A Ru3 C48A C47A 37.63(13)
C45 Ru3 C48A C47A 90.9(3)
C45A Ru3 C48A C47A 80.7(2)
C46 Ru3 C48A C47A 49.4(3)
C49A Ru3 C48A C47A 118.23(19)
Si2 Ru3 C48A C47A -145.3(5)
Ir2 Ru3 C48A C47A -62.4(3)
C48 Ru3 C48A C53A 102.5(17)
C49 Ru3 C48A C53A -114.6(7)
C47 Ru3 C48A C53A 131.0(4)
C46A Ru3 C48A C53A 158.45(8)
C45 Ru3 C48A C53A -148.3(4)
C45A Ru3 C48A C53A -158.48(8)
C46 Ru3 C48A C53A 170.2(3)
C47A Ru3 C48A C53A 120.82(18)
C49A Ru3 C48A C53A -120.95(19)
Si2 Ru3 C48A C53A -24.5(6)
Ir2 Ru3 C48A C53A 58.4(3)
C47A C48A C49A C45A 0.0
C53A C48A C49A C45A 180.0
Ru3 C48A C49A C45A 60.8(3)
C47A C48A C49A C54A 180.0
C53A C48A C49A C54A 0.0
Ru3 C48A C49A C54A -119.2(3)
C47A C48A C49A Ru3 -60.8(3)
C53A C48A C49A Ru3 119.2(3)
C46A C45A C49A C48A 0.0
C50A C45A C49A C48A 180.0
Ru3 C45A C49A C48A -62.0(3)
C46A C45A C49A C54A 180.0
C50A C45A C49A C54A 0.0
Ru3 C45A C49A C54A 118.0(3)
C46A C45A C49A Ru3 62.0(3)
C50A C45A C49A Ru3 -118.0(3)
C48 Ru3 C49A C48A 11.4(5)
C49 Ru3 C49A C48A -17(2)
C47 Ru3 C49A C48A 50.5(3)
C46A Ru3 C49A C48A 79.9(2)
C45 Ru3 C49A C48A 126.5(7)
C45A Ru3 C49A C48A 117.85(18)
C46 Ru3 C49A C48A 92.3(3)
C47A Ru3 C49A C48A 37.08(14)
Si2 Ru3 C49A C48A -139.4(3)
Ir2 Ru3 C49A C48A -3.0(14)
C48 Ru3 C49A C45A -106.5(4)
C49 Ru3 C49A C45A -135(2)
C47 Ru3 C49A C45A -67.4(3)
C46A Ru3 C49A C45A -37.99(14)
C45 Ru3 C49A C45A 8.6(7)
C46 Ru3 C49A C45A -25.6(4)
C47A Ru3 C49A C45A -80.8(2)
C48A Ru3 C49A C45A -117.85(18)
Si2 Ru3 C49A C45A 102.8(3)
Ir2 Ru3 C49A C45A -120.8(15)
C48 Ru3 C49A C54A 133.0(5)
C49 Ru3 C49A C54A 105(2)
C47 Ru3 C49A C54A 172.1(3)
C46A Ru3 C49A C54A -158.50(8)
C45 Ru3 C49A C54A -111.9(7)
C45A Ru3 C49A C54A -120.52(19)
C46 Ru3 C49A C54A -146.1(4)
C47A Ru3 C49A C54A 158.72(8)
C48A Ru3 C49A C54A 121.63(19)
Si2 Ru3 C49A C54A -17.8(4)
Ir2 Ru3 C49A C54A 118.7(14)
C44 Ru4 C55 C59 -162.6(5)
C58 Ru4 C55 C59 -37.8(5)
C57 Ru4 C55 C59 -79.6(5)
C56 Ru4 C55 C59 -117.7(7)
Si2 Ru4 C55 C59 84.8(5)
Ir2 Ru4 C55 C59 143.2(4)
Ru3 Ru4 C55 C59 54.0(8)
C44 Ru4 C55 C56 -45.0(6)
C58 Ru4 C55 C56 79.9(5)
C57 Ru4 C55 C56 38.1(4)
C59 Ru4 C55 C56 117.7(7)
Si2 Ru4 C55 C56 -157.5(4)
Ir2 Ru4 C55 C56 -99.2(4)
Ru3 Ru4 C55 C56 171.6(4)
C44 Ru4 C55 C60 75.7(9)
C58 Ru4 C55 C60 -159.5(9)
C57 Ru4 C55 C60 158.7(9)
C56 Ru4 C55 C60 120.6(10)
C59 Ru4 C55 C60 -121.7(10)
Si2 Ru4 C55 C60 -36.9(8)
Ir2 Ru4 C55 C60 21.5(9)
Ru3 Ru4 C55 C60 -67.7(11)
C59 C55 C56 C57 0.2(8)
C60 C55 C56 C57 170.6(7)
Ru4 C55 C56 C57 -62.4(5)
C59 C55 C56 C61 -175.7(7)
C60 C55 C56 C61 -5.2(12)
Ru4 C55 C56 C61 121.7(8)
C59 C55 C56 Ru4 62.6(5)
C60 C55 C56 Ru4 -127.0(8)
C44 Ru4 C56 C55 143.0(5)
C58 Ru4 C56 C55 -79.6(5)
C57 Ru4 C56 C55 -116.8(7)
C59 Ru4 C56 C55 -36.9(5)
Si2 Ru4 C56 C55 37.7(6)
Ir2 Ru4 C56 C55 102.5(4)
Ru3 Ru4 C56 C55 -170.6(5)
C44 Ru4 C56 C57 -100.2(5)
C58 Ru4 C56 C57 37.2(5)
C55 Ru4 C56 C57 116.8(7)
C59 Ru4 C56 C57 80.0(5)
Si2 Ru4 C56 C57 154.5(4)
Ir2 Ru4 C56 C57 -140.7(4)
Ru3 Ru4 C56 C57 -53.8(9)
C44 Ru4 C56 C61 21.2(7)
C58 Ru4 C56 C61 158.7(8)
C57 Ru4 C56 C61 121.4(9)
C55 Ru4 C56 C61 -121.8(9)
C59 Ru4 C56 C61 -158.6(8)
Si2 Ru4 C56 C61 -84.1(8)
Ir2 Ru4 C56 C61 -19.3(8)
Ru3 Ru4 C56 C61 67.6(10)
C55 C56 C57 C58 1.0(8)
C61 C56 C57 C58 176.9(8)
Ru4 C56 C57 C58 -62.2(5)
C55 C56 C57 C62 -177.0(7)
C61 C56 C57 C62 -1.2(13)
Ru4 C56 C57 C62 119.7(8)
C55 C56 C57 Ru4 63.3(5)
C61 C56 C57 Ru4 -120.9(8)
C44 Ru4 C57 C58 -159.5(5)
C56 Ru4 C57 C58 116.8(7)
C55 Ru4 C57 C58 79.3(5)
C59 Ru4 C57 C58 37.6(5)
Si2 Ru4 C57 C58 8.1(11)
Ir2 Ru4 C57 C58 -176.9(3)
Ru3 Ru4 C57 C58 -81.9(5)
C44 Ru4 C57 C56 83.7(5)
C58 Ru4 C57 C56 -116.8(7)
C55 Ru4 C57 C56 -37.6(5)
C59 Ru4 C57 C56 -79.2(5)
Si2 Ru4 C57 C56 -108.8(8)
Ir2 Ru4 C57 C56 66.3(6)
Ru3 Ru4 C57 C56 161.3(4)
C44 Ru4 C57 C62 -35.0(7)
C58 Ru4 C57 C62 124.5(9)
C56 Ru4 C57 C62 -118.6(9)
C55 Ru4 C57 C62 -156.2(8)
C59 Ru4 C57 C62 162.1(8)
Si2 Ru4 C57 C62 132.6(8)
Ir2 Ru4 C57 C62 -52.4(8)
Ru3 Ru4 C57 C62 42.6(8)
C56 C57 C58 C59 -1.8(8)
C62 C57 C58 C59 176.1(8)
Ru4 C57 C58 C59 -64.1(5)
C56 C57 C58 C63 -175.6(7)
C62 C57 C58 C63 2.3(13)
Ru4 C57 C58 C63 122.1(8)
C56 C57 C58 Ru4 62.3(5)
C62 C57 C58 Ru4 -119.8(8)
C44 Ru4 C58 C57 28.0(7)
C56 Ru4 C58 C57 -38.2(5)
C55 Ru4 C58 C57 -80.6(5)
C59 Ru4 C58 C57 -117.6(7)
Si2 Ru4 C58 C57 -177.3(4)
Ir2 Ru4 C58 C57 75(7)
Ru3 Ru4 C58 C57 121.8(4)
C44 Ru4 C58 C59 145.6(5)
C57 Ru4 C58 C59 117.6(7)
C56 Ru4 C58 C59 79.4(5)
C55 Ru4 C58 C59 37.0(4)
Si2 Ru4 C58 C59 -59.7(5)
Ir2 Ru4 C58 C59 -168(6)
Ru3 Ru4 C58 C59 -120.6(4)
C44 Ru4 C58 C63 -94.2(9)
C57 Ru4 C58 C63 -122.3(10)
C56 Ru4 C58 C63 -160.5(9)
C55 Ru4 C58 C63 157.1(9)
C59 Ru4 C58 C63 120.2(10)
Si2 Ru4 C58 C63 60.4(9)
Ir2 Ru4 C58 C63 -48(7)
Ru3 Ru4 C58 C63 -0.4(9)
C56 C55 C59 C58 -1.2(8)
C60 C55 C59 C58 -171.7(7)
Ru4 C55 C59 C58 60.2(5)
C56 C55 C59 C64 172.7(8)
C60 C55 C59 C64 2.2(13)
Ru4 C55 C59 C64 -125.9(8)
C56 C55 C59 Ru4 -61.5(5)
C60 C55 C59 Ru4 128.1(8)
C57 C58 C59 C55 1.9(8)
C63 C58 C59 C55 175.9(7)
Ru4 C58 C59 C55 -61.5(5)
C57 C58 C59 C64 -172.1(7)
C63 C58 C59 C64 1.8(12)
Ru4 C58 C59 C64 124.5(8)
C57 C58 C59 Ru4 63.4(5)
C63 C58 C59 Ru4 -122.6(7)
C44 Ru4 C59 C55 37.0(10)
C58 Ru4 C59 C55 117.3(7)
C57 Ru4 C59 C55 80.4(5)
C56 Ru4 C59 C55 37.4(5)
Si2 Ru4 C59 C55 -107.3(4)
Ir2 Ru4 C59 C55 -63.4(6)
Ru3 Ru4 C59 C55 -159.1(4)
C44 Ru4 C59 C58 -80.4(9)
C57 Ru4 C59 C58 -36.9(5)
C56 Ru4 C59 C58 -79.9(5)
C55 Ru4 C59 C58 -117.3(7)
Si2 Ru4 C59 C58 135.4(4)
Ir2 Ru4 C59 C58 179.3(4)
Ru3 Ru4 C59 C58 83.6(5)
C44 Ru4 C59 C64 160.3(8)
C58 Ru4 C59 C64 -119.3(9)
C57 Ru4 C59 C64 -156.2(9)
C56 Ru4 C59 C64 160.8(9)
C55 Ru4 C59 C64 123.3(10)
Si2 Ru4 C59 C64 16.0(8)
Ir2 Ru4 C59 C64 60.0(9)
Ru3 Ru4 C59 C64 -35.8(9)
C44 Ir2 C65 C66 112.3(7)
C67 Ir2 C65 C66 38.32(10)
Si2 Ir2 C65 C66 -124.5(2)
C68 Ir2 C65 C66 80.07(15)
C69 Ir2 C65 C66 116.50(14)
Ru4 Ir2 C65 C66 -173.5(3)
Ru3 Ir2 C65 C66 -77.4(2)
C44 Ir2 C65 C69 -4.2(6)
C66 Ir2 C65 C69 -116.50(14)
C67 Ir2 C65 C69 -78.17(15)
Si2 Ir2 C65 C69 119.0(2)
C68 Ir2 C65 C69 -36.43(9)
Ru4 Ir2 C65 C69 70.0(3)
Ru3 Ir2 C65 C69 166.1(2)
C44 Ir2 C65 C70 -127.1(6)
C66 Ir2 C65 C70 120.60(13)
C67 Ir2 C65 C70 158.93(6)
Si2 Ir2 C65 C70 -3.9(2)
C68 Ir2 C65 C70 -159.33(5)
C69 Ir2 C65 C70 -122.90(13)
Ru4 Ir2 C65 C70 -52.9(3)
Ru3 Ir2 C65 C70 43.2(3)
C69 C65 C66 C67 0.0
C70 C65 C66 C67 180.0
Ir2 C65 C66 C67 -64.9(3)
C69 C65 C66 C71 180.0
C70 C65 C66 C71 0.0
Ir2 C65 C66 C71 115.1(3)
C69 C65 C66 Ir2 64.9(3)
C70 C65 C66 Ir2 -115.1(3)
C44 Ir2 C66 C67 -10.2(5)
C65 Ir2 C66 C67 115.52(12)
Si2 Ir2 C66 C67 -175.4(2)
C68 Ir2 C66 C67 37.42(9)
C69 Ir2 C66 C67 78.45(14)
Ru4 Ir2 C66 C67 146.3(14)
Ru3 Ir2 C66 C67 -114.74(19)
C44 Ir2 C66 C65 -125.7(6)
C67 Ir2 C66 C65 -115.52(12)
Si2 Ir2 C66 C65 69.1(2)
C68 Ir2 C66 C65 -78.10(14)
C69 Ir2 C66 C65 -37.06(9)
Ru4 Ir2 C66 C65 30.8(13)
Ru3 Ir2 C66 C65 129.74(18)
C44 Ir2 C66 C71 111.8(5)
C67 Ir2 C66 C71 122.03(13)
C65 Ir2 C66 C71 -122.45(12)
Si2 Ir2 C66 C71 -53.4(2)
C68 Ir2 C66 C71 159.4
C69 Ir2 C66 C71 -159.5
Ru4 Ir2 C66 C71 -91.7(13)
Ru3 Ir2 C66 C71 7.3(2)
C65 C66 C67 C68 0.0
C71 C66 C67 C68 180.0
Ir2 C66 C67 C68 -65.5(3)
C65 C66 C67 C72 180.0
C71 C66 C67 C72 0.0
Ir2 C66 C67 C72 114.5(3)
C65 C66 C67 Ir2 65.5(3)
C71 C66 C67 Ir2 -114.5(3)
C44 Ir2 C67 C66 173.7(3)
C65 Ir2 C67 C66 -38.13(10)
Si2 Ir2 C67 C66 10.4(5)
C68 Ir2 C67 C66 -116.06(13)
C69 Ir2 C67 C66 -79.55(15)
Ru4 Ir2 C67 C66 -170.0(4)
Ru3 Ir2 C67 C66 90.50(19)
C44 Ir2 C67 C68 -70.3(3)
C66 Ir2 C67 C68 116.06(13)
C65 Ir2 C67 C68 77.93(14)
Si2 Ir2 C67 C68 126.4(6)
C69 Ir2 C67 C68 36.51(9)
Ru4 Ir2 C67 C68 -54.0(4)
Ru3 Ir2 C67 C68 -153.4(2)
C44 Ir2 C67 C72 52.7(3)
C66 Ir2 C67 C72 -120.99(13)
C65 Ir2 C67 C72 -159.12(5)
Si2 Ir2 C67 C72 -110.6(5)
C68 Ir2 C67 C72 122.95(12)
C69 Ir2 C67 C72 159.46(5)
Ru4 Ir2 C67 C72 69.0(4)
Ru3 Ir2 C67 C72 -30.5(2)
C66 C67 C68 C69 0.0
C72 C67 C68 C69 180.0
Ir2 C67 C68 C69 -62.9(3)
C66 C67 C68 C73 180.0
C72 C67 C68 C73 0.0
Ir2 C67 C68 C73 117.1(3)
C66 C67 C68 Ir2 62.9(3)
C72 C67 C68 Ir2 -117.1(3)
C44 Ir2 C68 C69 -127.0(3)
C66 Ir2 C68 C69 79.27(16)
C67 Ir2 C68 C69 117.51(14)
C65 Ir2 C68 C69 36.76(10)
Si2 Ir2 C68 C69 -22.0(4)
Ru4 Ir2 C68 C69 -90.8(2)
Ru3 Ir2 C68 C69 177.0(4)
C44 Ir2 C68 C67 115.5(3)
C66 Ir2 C68 C67 -38.24(10)
C65 Ir2 C68 C67 -80.75(16)
Si2 Ir2 C68 C67 -139.5(5)
C69 Ir2 C68 C67 -117.51(14)
Ru4 Ir2 C68 C67 151.7(2)
Ru3 Ir2 C68 C67 59.5(4)
C44 Ir2 C68 C73 -4.8(3)
C66 Ir2 C68 C73 -158.58(6)
C67 Ir2 C68 C73 -120.34(14)
C65 Ir2 C68 C73 158.91(6)
Si2 Ir2 C68 C73 100.2(4)
C69 Ir2 C68 C73 122.15(14)
Ru4 Ir2 C68 C73 31.4(2)
Ru3 Ir2 C68 C73 -60.9(4)
C67 C68 C69 C65 0.0
C73 C68 C69 C65 180.0
Ir2 C68 C69 C65 -60.9(3)
C67 C68 C69 C74 180.0
C73 C68 C69 C74 0.0
Ir2 C68 C69 C74 119.1(3)
C67 C68 C69 Ir2 60.9(3)
C73 C68 C69 Ir2 -119.1(3)
C66 C65 C69 C68 0.0
C70 C65 C69 C68 180.0
Ir2 C65 C69 C68 62.0(3)
C66 C65 C69 C74 180.0
C70 C65 C69 C74 0.0
Ir2 C65 C69 C74 -118.0(3)
C66 C65 C69 Ir2 -62.0(3)
C70 C65 C69 Ir2 118.0(3)
C44 Ir2 C69 C68 59.8(4)
C66 Ir2 C69 C68 -79.86(16)
C67 Ir2 C69 C68 -37.11(10)
C65 Ir2 C69 C68 -117.82(14)
Si2 Ir2 C69 C68 168.5(2)
Ru4 Ir2 C69 C68 109.3(2)
Ru3 Ir2 C69 C68 -173.8(9)
C44 Ir2 C69 C65 177.6(4)
C66 Ir2 C69 C65 37.96(10)
C67 Ir2 C69 C65 80.71(16)
Si2 Ir2 C69 C65 -73.7(2)
C68 Ir2 C69 C65 117.82(14)
Ru4 Ir2 C69 C65 -132.8(2)
Ru3 Ir2 C69 C65 -56.0(8)
C44 Ir2 C69 C74 -61.8(4)
C66 Ir2 C69 C74 158.53(6)
C67 Ir2 C69 C74 -158.72(6)
C65 Ir2 C69 C74 120.57(14)
Si2 Ir2 C69 C74 46.8(3)
C68 Ir2 C69 C74 -121.61(14)
Ru4 Ir2 C69 C74 -12.3(2)
Ru3 Ir2 C69 C74 64.6(9)
C69A C65A C66A C67A 0.0
C70A C65A C66A C67A 180.0
C69A C65A C66A C71A 180.0
C70A C65A C66A C71A 0.0
C65A C66A C67A C68A 0.0
C71A C66A C67A C68A 180.0
C65A C66A C67A C72A 180.0
C71A C66A C67A C72A 0.0
C66A C67A C68A C69A 0.0
C72A C67A C68A C69A 180.0
C66A C67A C68A C73A 180.0
C72A C67A C68A C73A 0.0
C66A C65A C69A C68A 0.0
C70A C65A C69A C68A 180.0
C66A C65A C69A C74A 180.0
C70A C65A C69A C74A 0.0
C67A C68A C69A C65A 0.0
C73A C68A C69A C65A 180.0
C67A C68A C69A C74A 180.0
C73A C68A C69A C74A 0.0
